data_4071649
loop_
_publ_author_name
'Banide, Emilie V.'
'Ortin, Yannick'
'Chamiot, B\'en\'edicte'
'Cassidy, Andrew'
'Niehaus, Jan'
'Moore, Angela'
'Seward, Corey M.'
'M\"uller-Bunz, Helge'
'McGlinchey, Michael J.'

_publ_section_title
;
 Syntheses, Structures, and Dimerizations of Ferrocenyl- and
 Fluorenylideneallenes: Push&#x2212;Pull Multiple Bonds?
;
_journal_issue 16
_journal_name_full Organometallics
_journal_page_first 4173
_journal_paper_doi 10.1021/om800293m
_journal_volume 27
_journal_year 2008
_chemical_formula_moiety 'C50 H34 Fe2'
_chemical_formula_sum 'C50 H34 Fe2'
_chemical_formula_weight 746.47
_chemical_name_systematic
; 
 ? 
;
_space_group_IT_number 2
_symmetry_cell_setting triclinic
_symmetry_space_group_name_Hall '-P 1'
_symmetry_space_group_name_H-M 'P -1'
_atom_sites_solution_hydrogens geom
_atom_sites_solution_primary direct
_atom_sites_solution_secondary difmap
_audit_creation_method SHELXL-97
_cell_angle_alpha 100.457(2)
_cell_angle_beta 95.144(2)
_cell_angle_gamma 105.829(2)
_cell_formula_units_Z 2
_cell_length_a 10.7366(13)
_cell_length_b 11.7389(15)
_cell_length_c 14.6319(18)
_cell_measurement_reflns_used 7167
_cell_measurement_temperature 100(2)
_cell_measurement_theta_max 28.07
_cell_measurement_theta_min 2.28
_cell_volume 1725.8(4)
_computing_cell_refinement 'Bruker SAINT'
_computing_data_collection 'Bruker SMART'
_computing_data_reduction 'Bruker SAINT'
_computing_molecular_graphics 'Bruker SHELXTL'
_computing_publication_material 'Bruker SHELXTL'
_computing_structure_refinement 'SHELXL-97 (Sheldrick, 1997)'
_computing_structure_solution 'SHELXS-97 (Sheldrick, 1990)'
_diffrn_ambient_temperature 100(2)
_diffrn_measured_fraction_theta_full 0.999
_diffrn_measured_fraction_theta_max 0.999
_diffrn_measurement_device_type 'CCD area detector'
_diffrn_measurement_method 'phi and omega scans'
_diffrn_radiation_monochromator graphite
_diffrn_radiation_source 'fine-focus sealed tube'
_diffrn_radiation_type MoK\a
_diffrn_radiation_wavelength 0.71073
_diffrn_reflns_av_R_equivalents 0.0444
_diffrn_reflns_av_sigmaI/netI 0.0425
_diffrn_reflns_limit_h_max 12
_diffrn_reflns_limit_h_min -12
_diffrn_reflns_limit_k_max 13
_diffrn_reflns_limit_k_min -13
_diffrn_reflns_limit_l_max 16
_diffrn_reflns_limit_l_min -16
_diffrn_reflns_number 21252
_diffrn_reflns_theta_full 24.00
_diffrn_reflns_theta_max 24.00
_diffrn_reflns_theta_min 1.43
_exptl_absorpt_coefficient_mu 0.878
_exptl_absorpt_correction_T_max 0.9827
_exptl_absorpt_correction_T_min 0.7408
_exptl_absorpt_correction_type multi-scan
_exptl_absorpt_process_details SADABS
_exptl_crystal_colour orange
_exptl_crystal_density_diffrn 1.437
_exptl_crystal_density_method 'not measured'
_exptl_crystal_description lath
_exptl_crystal_F_000 772
_exptl_crystal_size_max 0.50
_exptl_crystal_size_mid 0.15
_exptl_crystal_size_min 0.02
_refine_diff_density_max 0.501
_refine_diff_density_min -0.294
_refine_diff_density_rms 0.065
_refine_ls_extinction_method none
_refine_ls_goodness_of_fit_ref 1.198
_refine_ls_hydrogen_treatment constr
_refine_ls_matrix_type full
_refine_ls_number_parameters 688
_refine_ls_number_reflns 5435
_refine_ls_number_restraints 208
_refine_ls_restrained_S_all 1.176
_refine_ls_R_factor_all 0.0700
_refine_ls_R_factor_gt 0.0565
_refine_ls_shift/su_max 0.002
_refine_ls_shift/su_mean 0.000
_refine_ls_structure_factor_coef Fsqd
_refine_ls_weighting_details 'calc w=1/[\s^2^(Fo^2^)+(0.0150P)^2^+4.5404P] where P=(Fo^2^+2Fc^2^)/3'
_refine_ls_weighting_scheme calc
_refine_ls_wR_factor_gt 0.1259
_refine_ls_wR_factor_ref 0.1312
_reflns_number_gt 4462
_reflns_number_total 5435
_reflns_threshold_expression >2sigma(I)
_cod_data_source_file om800293m-file002.cif
_cod_data_source_block mjm101
_cod_depositor_comments
;
The following automatic conversions were performed:

'_symmetry_cell_setting' value 'Triclinic' changed to 'triclinic'
according to /home/saulius/struct/CIF-dictionaries/cif_core.dic
dictionary named 'cif_core.dic' version 2.4.1 from 2010-06-29.

Automatic conversion script
Id: cif_fix_values 1715 2011-07-08 13:25:40Z adriana 
;
_cod_database_code 4071649

loop_
_symmetry_equiv_pos_as_xyz
'x, y, z'
'-x, -y, -z'

loop_
_atom_site_label
_atom_site_type_symbol
_atom_site_fract_x
_atom_site_fract_y
_atom_site_fract_z
_atom_site_U_iso_or_equiv
_atom_site_adp_type
_atom_site_occupancy
_atom_site_symmetry_multiplicity
_atom_site_calc_flag
_atom_site_refinement_flags
_atom_site_disorder_assembly
_atom_site_disorder_group
Fe1 Fe 0.97689(17) 0.26412(16) 0.06242(12) 0.0187(3) Uani 0.722(4) 1 d PD A 1
Fe2 Fe 0.50774(14) 0.68892(15) 0.39927(11) 0.0183(3) Uani 0.722(4) 1 d PD A 1
C1 C 0.9477(17) 0.3875(16) 0.3957(14) 0.037(6) Uani 0.722(4) 1 d PD A 1
H1 H 0.9833 0.4681 0.3881 0.044 Uiso 0.722(4) 1 calc PR A 1
C2 C 1.0231(9) 0.3343(8) 0.4435(8) 0.017(3) Uani 0.722(4) 1 d PD A 1
H2 H 1.1093 0.3795 0.4731 0.020 Uiso 0.722(4) 1 calc PR A 1
C3 C 0.9731(12) 0.2143(11) 0.4487(14) 0.023(4) Uani 0.722(4) 1 d PD A 1
H3 H 1.0265 0.1772 0.4808 0.028 Uiso 0.722(4) 1 calc PR A 1
C4 C 0.8474(10) 0.1473(8) 0.4082(11) 0.022(2) Uani 0.722(4) 1 d PD A 1
H4 H 0.8144 0.0649 0.4125 0.026 Uiso 0.722(4) 1 calc PR A 1
C4A C 0.7695(8) 0.2020(7) 0.3611(9) 0.017(2) Uani 0.722(4) 1 d PD A 1
C4B C 0.6340(6) 0.1568(5) 0.3127(7) 0.0167(16) Uani 0.722(4) 1 d PD A 1
C5 C 0.5434(6) 0.0448(5) 0.2980(6) 0.0288(16) Uani 0.722(4) 1 d PD A 1
H5 H 0.5634 -0.0188 0.3225 0.035 Uiso 0.722(4) 1 calc PR A 1
C6 C 0.4221(6) 0.0263(5) 0.2467(6) 0.0323(16) Uani 0.722(4) 1 d PD A 1
H6 H 0.3599 -0.0517 0.2342 0.039 Uiso 0.722(4) 1 calc PR A 1
C7 C 0.3895(6) 0.1189(5) 0.2134(5) 0.0276(15) Uani 0.722(4) 1 d PD A 1
H7 H 0.3054 0.1043 0.1789 0.033 Uiso 0.722(4) 1 calc PR A 1
C8 C 0.4788(6) 0.2320(6) 0.2303(6) 0.0195(15) Uani 0.722(4) 1 d PD A 1
H8 H 0.4573 0.2961 0.2075 0.023 Uiso 0.722(4) 1 calc PR A 1
C8A C 0.6002(6) 0.2509(6) 0.2808(6) 0.0162(17) Uani 0.722(4) 1 d PD A 1
C9 C 0.7128(6) 0.3611(5) 0.3113(4) 0.0134(13) Uani 0.722(4) 1 d PD A 1
C9A C 0.8184(9) 0.3232(7) 0.3580(8) 0.015(2) Uani 0.722(4) 1 d PD A 1
C10 C 0.7173(5) 0.4733(5) 0.3036(4) 0.0175(12) Uani 0.722(4) 1 d PD A 1
C11 C 0.7215(4) 0.5844(4) 0.3000(3) 0.0149(11) Uani 0.722(4) 1 d PD A 1
C12 C 0.7731(7) 0.6338(5) 0.2161(6) 0.0178(17) Uani 0.722(4) 1 d PD A 1
C13 C 0.8058(5) 0.5383(5) 0.1518(4) 0.0145(12) Uani 0.722(4) 1 d PD A 1
C14 C 0.8221(5) 0.4511(4) 0.1041(3) 0.0160(12) Uani 0.722(4) 1 d PD A 1
C15 C 0.8312(6) 0.3415(6) 0.0472(4) 0.0148(14) Uani 0.722(4) 1 d PD A 1
C16 C 0.7811(5) 0.2227(5) 0.0670(5) 0.0181(13) Uani 0.722(4) 1 d PD A 1
H16 H 0.7386 0.2041 0.1189 0.022 Uiso 0.722(4) 1 calc PR A 1
C17 C 0.8070(8) 0.1409(8) -0.0044(6) 0.0239(19) Uani 0.722(4) 1 d PD A 1
H17 H 0.7849 0.0559 -0.0087 0.029 Uiso 0.722(4) 1 calc PR A 1
C18 C 0.8711(5) 0.2022(5) -0.0701(4) 0.0274(14) Uani 0.722(4) 1 d PD A 1
H18 H 0.8988 0.1664 -0.1252 0.033 Uiso 0.722(4) 1 calc PR A 1
C19 C 0.8858(5) 0.3271(6) -0.0376(3) 0.0175(12) Uani 0.722(4) 1 d PD A 1
H19 H 0.9255 0.3905 -0.0673 0.021 Uiso 0.722(4) 1 calc PR A 1
C20 C 1.1122(6) 0.3733(7) 0.1693(6) 0.0325(17) Uani 0.722(4) 1 d PD A 1
H20 H 1.1055 0.4460 0.2066 0.039 Uiso 0.722(4) 1 calc PR A 1
C21 C 1.0661(12) 0.2590(8) 0.1899(6) 0.025(2) Uani 0.722(4) 1 d PD A 1
H21 H 1.0244 0.2406 0.2423 0.030 Uiso 0.722(4) 1 calc PR A 1
C22 C 1.0936(9) 0.1762(10) 0.1179(5) 0.0299(17) Uani 0.722(4) 1 d PD A 1
H22 H 1.0735 0.0910 0.1125 0.036 Uiso 0.722(4) 1 calc PR A 1
C23 C 1.1563(7) 0.2424(10) 0.0554(5) 0.045(2) Uani 0.722(4) 1 d PD A 1
H23 H 1.1857 0.2092 0.0002 0.054 Uiso 0.722(4) 1 calc PR A 1
C24 C 1.1685(6) 0.3678(8) 0.0885(6) 0.0327(16) Uani 0.722(4) 1 d PD A 1
H24 H 1.2074 0.4334 0.0606 0.039 Uiso 0.722(4) 1 calc PR A 1
C25 C 0.6856(4) 0.6607(4) 0.3801(3) 0.0149(11) Uani 0.722(4) 1 d PD A 1
C26 C 0.6965(6) 0.7859(5) 0.3985(6) 0.0173(14) Uani 0.722(4) 1 d PD A 1
H26 H 0.7258 0.8399 0.3585 0.021 Uiso 0.722(4) 1 calc PR A 1
C27 C 0.6561(8) 0.8167(8) 0.4871(6) 0.036(2) Uani 0.722(4) 1 d PD A 1
H27 H 0.6529 0.8949 0.5160 0.043 Uiso 0.722(4) 1 calc PR A 1
C28 C 0.6222(6) 0.7148(7) 0.5243(4) 0.0239(15) Uani 0.722(4) 1 d PD A 1
H28 H 0.5938 0.7114 0.5837 0.029 Uiso 0.722(4) 1 calc PR A 1
C29 C 0.6367(6) 0.6164(7) 0.4594(4) 0.0202(14) Uani 0.722(4) 1 d PD A 1
H29 H 0.6175 0.5349 0.4668 0.024 Uiso 0.722(4) 1 calc PR A 1
C30 C 0.3765(5) 0.5944(6) 0.2844(6) 0.0218(13) Uani 0.722(4) 1 d PD A 1
H30 H 0.3949 0.5429 0.2327 0.026 Uiso 0.722(4) 1 calc PR A 1
C31 C 0.3931(12) 0.7179(10) 0.2929(6) 0.030(2) Uani 0.722(4) 1 d PD A 1
H31 H 0.4222 0.7634 0.2473 0.036 Uiso 0.722(4) 1 calc PR A 1
C32 C 0.3603(9) 0.7638(12) 0.3790(5) 0.047(2) Uani 0.722(4) 1 d PD A 1
H32 H 0.3651 0.8460 0.4029 0.056 Uiso 0.722(4) 1 calc PR A 1
C33 C 0.3182(7) 0.6655(13) 0.4252(5) 0.051(3) Uani 0.722(4) 1 d PD A 1
H33 H 0.2889 0.6695 0.4847 0.061 Uiso 0.722(4) 1 calc PR A 1
C34 C 0.3289(5) 0.5578(7) 0.3627(5) 0.0343(16) Uani 0.722(4) 1 d PD A 1
H34 H 0.3074 0.4779 0.3736 0.041 Uiso 0.722(4) 1 calc PR A 1
C35 C 0.8898(8) 0.7491(6) 0.2479(10) 0.017(2) Uani 0.722(4) 1 d PD A 1
C36 C 1.0072(7) 0.7642(6) 0.3008(9) 0.0183(18) Uani 0.722(4) 1 d PD A 1
H36 H 1.0292 0.6969 0.3177 0.022 Uiso 0.722(4) 1 calc PR A 1
C37 C 1.0935(6) 0.8807(6) 0.3293(6) 0.0243(17) Uani 0.722(4) 1 d PD A 1
H37 H 1.1741 0.8931 0.3679 0.029 Uiso 0.722(4) 1 calc PR A 1
C38 C 1.0646(6) 0.9784(6) 0.3028(6) 0.0271(17) Uani 0.722(4) 1 d PD A 1
H38 H 1.1259 1.0569 0.3221 0.033 Uiso 0.722(4) 1 calc PR A 1
C39 C 0.9467(6) 0.9628(5) 0.2483(6) 0.0219(16) Uani 0.722(4) 1 d PD A 1
H39 H 0.9266 1.0299 0.2297 0.026 Uiso 0.722(4) 1 calc PR A 1
C40 C 0.8582(7) 0.8477(7) 0.2210(8) 0.020(2) Uani 0.722(4) 1 d PD A 1
C41 C 0.7274(9) 0.8039(9) 0.1651(16) 0.019(4) Uani 0.722(4) 1 d PD A 1
C42 C 0.6525(9) 0.8667(9) 0.1227(8) 0.029(2) Uani 0.722(4) 1 d PD A 1
H42 H 0.6829 0.9523 0.1309 0.035 Uiso 0.722(4) 1 calc PR A 1
C43 C 0.5329(9) 0.8004(11) 0.0685(10) 0.028(3) Uani 0.722(4) 1 d PD A 1
H43 H 0.4821 0.8405 0.0371 0.034 Uiso 0.722(4) 1 calc PR A 1
C44 C 0.4885(17) 0.6795(18) 0.0602(18) 0.047(7) Uani 0.722(4) 1 d PD A 1
H44 H 0.4080 0.6355 0.0210 0.057 Uiso 0.722(4) 1 calc PR A 1
C45 C 0.5577(14) 0.6159(13) 0.1078(14) 0.026(4) Uani 0.722(4) 1 d PD A 1
H45 H 0.5224 0.5316 0.1048 0.032 Uiso 0.722(4) 1 calc PR A 1
C46 C 0.6768(12) 0.6800(8) 0.1579(16) 0.016(5) Uani 0.722(4) 1 d PD A 1
Fe1B Fe 0.5137(5) 0.7272(5) 0.4306(4) 0.0495(14) Uani 0.278(4) 1 d PD A 2
Fe2B Fe 0.9825(6) 0.2951(6) 0.0956(5) 0.0505(16) Uani 0.278(4) 1 d PD A 2
C1B C 0.561(4) 0.610(3) 0.096(4) 0.028(14) Uiso 0.278(4) 1 d PD A 2
H1B H 0.5353 0.5238 0.0861 0.033 Uiso 0.278(4) 1 calc PR A 2
C2B C 0.480(3) 0.667(3) 0.058(3) 0.010(8) Uiso 0.278(4) 1 d PD A 2
H2B H 0.3912 0.6243 0.0341 0.012 Uiso 0.278(4) 1 calc PR A 2
C3B C 0.532(3) 0.788(3) 0.056(4) 0.08(2) Uiso 0.278(4) 1 d PD A 2
H3B H 0.4797 0.8261 0.0238 0.097 Uiso 0.278(4) 1 calc PR A 2
C4C C 0.656(2) 0.854(2) 0.0988(18) 0.028(8) Uiso 0.278(4) 1 d PD A 2
H4C H 0.6913 0.9354 0.0930 0.034 Uiso 0.278(4) 1 calc PR A 2
C4AB C 0.729(3) 0.800(3) 0.151(4) 0.04(2) Uiso 0.278(4) 1 d PD A 2
C4BB C 0.865(2) 0.8423(19) 0.1985(18) 0.024(9) Uiso 0.278(4) 1 d PD A 2
C5B C 0.952(2) 0.955(2) 0.2169(18) 0.056(11) Uiso 0.278(4) 1 d PD A 2
H5B H 0.9310 1.0187 0.1940 0.067 Uiso 0.278(4) 1 calc PR A 2
C6B C 1.073(2) 0.9746(19) 0.2696(15) 0.042(8) Uiso 0.278(4) 1 d PD A 2
H6B H 1.1327 1.0539 0.2853 0.050 Uiso 0.278(4) 1 calc PR A 2
C7B C 1.107(2) 0.8809(19) 0.2997(15) 0.035(8) Uiso 0.278(4) 1 d PD A 2
H7B H 1.1912 0.8954 0.3344 0.042 Uiso 0.278(4) 1 calc PR A 2
C8B C 1.020(2) 0.768(2) 0.279(2) 0.050(15) Uiso 0.278(4) 1 d PD A 2
H8B H 1.0428 0.7030 0.3007 0.061 Uiso 0.278(4) 1 calc PR A 2
C8AB C 0.899(2) 0.7472(19) 0.228(2) 0.040(14) Uiso 0.278(4) 1 d PD A 2
C9B C 0.7890(19) 0.6363(15) 0.1909(15) 0.019(7) Uiso 0.278(4) 1 d PD A 2
C9AB C 0.682(3) 0.678(3) 0.150(5) 0.04(2) Uiso 0.278(4) 1 d PD A 2
C10B C 0.7889(18) 0.5222(12) 0.1884(13) 0.030(6) Uiso 0.278(4) 1 d PD A 2
C11B C 0.7797(13) 0.4114(11) 0.1950(8) 0.029(4) Uiso 0.278(4) 1 d PD A 2
C12B C 0.7302(14) 0.3672(12) 0.2807(10) 0.017(5) Uiso 0.278(4) 1 d PD A 2
C13B C 0.6982(15) 0.4636(12) 0.3437(11) 0.020(4) Uiso 0.278(4) 1 d PD A 2
C14B C 0.6786(15) 0.5487(12) 0.3911(10) 0.033(4) Uiso 0.278(4) 1 d PD A 2
C15B C 0.6651(14) 0.6564(12) 0.4453(12) 0.021(5) Uiso 0.278(4) 1 d PD A 2
C16B C 0.7102(14) 0.7764(16) 0.4265(14) 0.044(10) Uiso 0.278(4) 1 d PD A 2
H16B H 0.7535 0.7976 0.3755 0.052 Uiso 0.278(4) 1 calc PR A 2
C17B C 0.6787(16) 0.8538(16) 0.4963(13) 0.027(7) Uiso 0.278(4) 1 d PD A 2
H17B H 0.6959 0.9385 0.5002 0.032 Uiso 0.278(4) 1 calc PR A 2
C18B C 0.6169(14) 0.7909(15) 0.5620(9) 0.046(5) Uiso 0.278(4) 1 d PD A 2
H18B H 0.5865 0.8244 0.6165 0.055 Uiso 0.278(4) 1 calc PR A 2
C19B C 0.6099(16) 0.6684(15) 0.5296(11) 0.025(6) Uiso 0.278(4) 1 d PD A 2
H19B H 0.5738 0.6041 0.5596 0.030 Uiso 0.278(4) 1 calc PR A 2
C20B C 0.383(2) 0.617(2) 0.3207(13) 0.079(14) Uiso 0.278(4) 1 d PD A 2
H20B H 0.3935 0.5470 0.2820 0.094 Uiso 0.278(4) 1 calc PR A 2
C21B C 0.422(2) 0.734(3) 0.3030(14) 0.041(11) Uiso 0.278(4) 1 d PD A 2
H21B H 0.4623 0.7569 0.2511 0.049 Uiso 0.278(4) 1 calc PR A 2
C22B C 0.391(2) 0.811(2) 0.3774(19) 0.093(17) Uiso 0.278(4) 1 d PD A 2
H22B H 0.4081 0.8959 0.3859 0.111 Uiso 0.278(4) 1 calc PR A 2
C23B C 0.3307(15) 0.738(2) 0.4367(16) 0.068(9) Uiso 0.278(4) 1 d PD A 2
H23B H 0.2977 0.7667 0.4916 0.082 Uiso 0.278(4) 1 calc PR A 2
C24B C 0.3261(13) 0.6172(17) 0.4027(14) 0.019(5) Uiso 0.278(4) 1 d PD A 2
H24B H 0.2916 0.5497 0.4298 0.022 Uiso 0.278(4) 1 calc PR A 2
C25B C 0.8091(11) 0.3309(11) 0.1146(10) 0.031(4) Uiso 0.278(4) 1 d PD A 2
C26B C 0.7921(13) 0.2064(13) 0.1015(12) 0.034(6) Uiso 0.278(4) 1 d PD A 2
H26B H 0.7626 0.1564 0.1442 0.041 Uiso 0.278(4) 1 calc PR A 2
C27B C 0.828(2) 0.1686(19) 0.0113(15) 0.078(17) Uiso 0.278(4) 1 d PD A 2
H27B H 0.8259 0.0882 -0.0160 0.093 Uiso 0.278(4) 1 calc PR A 2
C28B C 0.8653(15) 0.2684(18) -0.0300(10) 0.038(6) Uiso 0.278(4) 1 d PD A 2
H28B H 0.8903 0.2674 -0.0908 0.046 Uiso 0.278(4) 1 calc PR A 2
C29B C 0.8594(16) 0.3708(17) 0.0345(12) 0.031(8) Uiso 0.278(4) 1 d PD A 2
H29B H 0.8842 0.4521 0.0264 0.037 Uiso 0.278(4) 1 calc PR A 2
C30B C 1.1189(15) 0.3910(15) 0.2054(11) 0.023(5) Uiso 0.278(4) 1 d PD A 2
H30B H 1.1030 0.4479 0.2546 0.027 Uiso 0.278(4) 1 calc PR A 2
C31B C 1.097(2) 0.269(2) 0.2025(16) 0.046(12) Uiso 0.278(4) 1 d PD A 2
H31B H 1.0682 0.2294 0.2513 0.055 Uiso 0.278(4) 1 calc PR A 2
C32B C 1.124(2) 0.213(2) 0.117(2) 0.086(18) Uiso 0.278(4) 1 d PD A 2
H32B H 1.1145 0.1286 0.0973 0.103 Uiso 0.278(4) 1 calc PR A 2
C33B C 1.1676(15) 0.304(2) 0.0651(15) 0.038(8) Uiso 0.278(4) 1 d PD A 2
H33B H 1.1915 0.2933 0.0039 0.046 Uiso 0.278(4) 1 calc PR A 2
C34B C 1.1679(15) 0.4169(18) 0.1248(15) 0.061(8) Uiso 0.278(4) 1 d PD A 2
H34B H 1.1968 0.4952 0.1111 0.073 Uiso 0.278(4) 1 calc PR A 2
C35B C 0.6131(16) 0.2530(15) 0.2548(14) 0.025(8) Uiso 0.278(4) 1 d PD A 2
C36B C 0.4947(18) 0.2386(18) 0.2024(14) 0.032(8) Uiso 0.278(4) 1 d PD A 2
H36B H 0.4725 0.3051 0.1843 0.039 Uiso 0.278(4) 1 calc PR A 2
C37B C 0.4095(19) 0.1215(16) 0.1773(15) 0.042(7) Uiso 0.278(4) 1 d PD A 2
H37B H 0.3276 0.1080 0.1399 0.051 Uiso 0.278(4) 1 calc PR A 2
C38B C 0.4385(19) 0.0257(18) 0.2040(14) 0.048(7) Uiso 0.278(4) 1 d PD A 2
H38B H 0.3778 -0.0530 0.1843 0.057 Uiso 0.278(4) 1 calc PR A 2
C39B C 0.5562(17) 0.0419(16) 0.2600(13) 0.033(6) Uiso 0.278(4) 1 d PD A 2
H39B H 0.5753 -0.0249 0.2801 0.039 Uiso 0.278(4) 1 calc PR A 2
C40B C 0.646(2) 0.1570(17) 0.2862(17) 0.037(10) Uiso 0.278(4) 1 d PD A 2
C41B C 0.778(2) 0.204(2) 0.340(2) 0.036(13) Uiso 0.278(4) 1 d PD A 2
C42B C 0.851(3) 0.144(3) 0.387(3) 0.042(15) Uiso 0.278(4) 1 d PD A 2
H42B H 0.8183 0.0603 0.3869 0.051 Uiso 0.278(4) 1 calc PR A 2
C43B C 0.975(4) 0.213(4) 0.435(4) 0.05(2) Uiso 0.278(4) 1 d PD A 2
H43B H 1.0289 0.1754 0.4659 0.056 Uiso 0.278(4) 1 calc PR A 2
C44B C 1.020(4) 0.333(4) 0.437(4) 0.07(2) Uiso 0.278(4) 1 d PD A 2
H44B H 1.1073 0.3757 0.4657 0.084 Uiso 0.278(4) 1 calc PR A 2
C45B C 0.943(3) 0.396(3) 0.397(2) 0.004(9) Uiso 0.278(4) 1 d PD A 2
H45B H 0.9677 0.4822 0.4090 0.005 Uiso 0.278(4) 1 calc PR A 2
C46B C 0.830(2) 0.327(2) 0.341(2) 0.027(12) Uiso 0.278(4) 1 d PD A 2

loop_
_atom_site_aniso_label
_atom_site_aniso_U_11
_atom_site_aniso_U_22
_atom_site_aniso_U_33
_atom_site_aniso_U_23
_atom_site_aniso_U_13
_atom_site_aniso_U_12
Fe1 0.0192(5) 0.0229(8) 0.0206(8) 0.0066(6) 0.0066(5) 0.0145(5)
Fe2 0.0146(5) 0.0218(8) 0.0201(8) 0.0054(6) 0.0034(5) 0.0074(5)
C1 0.041(8) 0.024(6) 0.042(7) -0.005(3) 0.008(3) 0.011(4)
C2 0.014(4) 0.026(5) 0.007(3) -0.010(2) -0.004(2) 0.011(3)
C3 0.028(6) 0.036(7) 0.014(4) 0.007(3) 0.001(3) 0.024(4)
C4 0.031(5) 0.013(4) 0.025(6) 0.004(3) 0.003(4) 0.011(3)
C4A 0.021(4) 0.014(4) 0.019(4) 0.001(3) 0.006(3) 0.010(2)
C4B 0.023(4) 0.007(3) 0.020(4) -0.001(2) 0.005(3) 0.007(2)
C5 0.034(4) 0.014(3) 0.038(5) 0.006(3) 0.002(3) 0.008(3)
C6 0.024(3) 0.012(3) 0.049(5) 0.000(3) -0.009(3) -0.006(2)
C7 0.016(3) 0.029(4) 0.030(4) -0.004(3) -0.005(3) 0.003(2)
C8 0.026(4) 0.013(3) 0.020(4) 0.001(3) 0.002(3) 0.008(2)
C8A 0.020(3) 0.016(3) 0.012(4) 0.000(2) 0.006(3) 0.006(2)
C9 0.024(3) 0.012(3) 0.007(3) 0.002(2) 0.010(3) 0.008(2)
C9A 0.023(4) 0.015(4) 0.008(4) -0.003(3) 0.002(3) 0.011(3)
C10 0.013(3) 0.025(3) 0.012(3) 0.003(2) 0.004(2) 0.002(2)
C11 0.011(2) 0.012(3) 0.019(3) 0.003(2) -0.005(2) 0.0034(19)
C12 0.021(4) 0.012(3) 0.021(4) 0.001(3) 0.003(3) 0.007(2)
C13 0.011(3) 0.014(3) 0.015(3) 0.000(3) 0.000(2) 0.001(2)
C14 0.015(3) 0.015(3) 0.019(3) 0.005(2) 0.003(2) 0.005(2)
C15 0.011(3) 0.012(3) 0.016(3) -0.003(3) 0.002(2) 0.001(3)
C16 0.020(3) 0.017(3) 0.016(3) -0.002(3) 0.005(2) 0.008(2)
C17 0.027(3) 0.018(3) 0.023(3) -0.004(3) 0.004(3) 0.007(3)
C18 0.030(3) 0.034(3) 0.020(3) -0.006(3) 0.005(2) 0.019(3)
C19 0.022(3) 0.021(3) 0.013(3) 0.004(2) 0.005(2) 0.010(2)
C20 0.033(4) 0.047(5) 0.019(4) 0.010(4) 0.002(3) 0.012(3)
C21 0.026(4) 0.035(5) 0.020(4) 0.006(3) 0.010(3) 0.014(3)
C22 0.039(4) 0.048(5) 0.028(4) 0.020(3) 0.019(3) 0.041(4)
C23 0.035(4) 0.094(8) 0.033(4) 0.038(5) 0.021(3) 0.044(4)
C24 0.019(3) 0.032(5) 0.044(4) 0.015(4) -0.004(3) 0.002(3)
C25 0.012(2) 0.014(3) 0.015(3) 0.002(2) -0.001(2) 0.001(2)
C26 0.016(3) 0.010(3) 0.019(4) -0.005(3) 0.003(3) -0.002(2)
C27 0.040(4) 0.021(4) 0.039(4) -0.008(4) 0.015(3) 0.002(4)
C28 0.034(4) 0.025(4) 0.014(3) -0.001(3) 0.006(2) 0.013(3)
C29 0.020(3) 0.025(3) 0.016(3) 0.007(3) 0.004(2) 0.005(3)
C30 0.005(3) 0.029(3) 0.029(4) 0.009(3) 0.001(2) -0.001(2)
C31 0.033(5) 0.038(5) 0.024(4) 0.008(3) 0.001(3) 0.020(4)
C32 0.047(4) 0.070(7) 0.039(5) -0.006(4) 0.002(4) 0.055(5)
C33 0.029(4) 0.100(9) 0.027(4) -0.001(5) 0.013(3) 0.030(4)
C34 0.019(3) 0.045(4) 0.029(4) 0.010(4) -0.003(3) -0.006(3)
C35 0.019(4) 0.008(4) 0.021(5) 0.000(2) 0.004(4) 0.003(2)
C36 0.018(4) 0.009(4) 0.024(4) 0.002(3) 0.001(4) 0.001(2)
C37 0.017(3) 0.032(4) 0.021(4) 0.002(3) 0.007(3) 0.003(2)
C38 0.031(4) 0.013(3) 0.032(4) -0.001(3) 0.020(3) -0.003(2)
C39 0.029(4) 0.010(3) 0.031(4) 0.007(3) 0.016(3) 0.006(2)
C40 0.029(4) 0.015(4) 0.021(5) 0.007(3) 0.017(3) 0.009(3)
C41 0.024(6) 0.021(6) 0.020(5) 0.009(3) 0.008(3) 0.014(3)
C42 0.048(5) 0.027(4) 0.029(5) 0.015(4) 0.025(4) 0.028(3)
C43 0.032(5) 0.046(6) 0.019(4) 0.012(3) 0.003(3) 0.030(4)
C44 0.035(7) 0.080(13) 0.029(5) -0.003(6) -0.003(4) 0.031(6)
C45 0.030(6) 0.031(6) 0.020(6) -0.002(3) 0.005(4) 0.018(4)
C46 0.022(6) 0.014(6) 0.015(5) 0.000(2) 0.000(3) 0.012(3)
Fe1B 0.055(2) 0.048(3) 0.048(3) 0.001(2) 0.006(2) 0.025(2)
Fe2B 0.048(2) 0.051(3) 0.059(4) 0.009(3) 0.011(3) 0.025(2)

loop_
_atom_type_symbol
_atom_type_description
_atom_type_scat_dispersion_real
_atom_type_scat_dispersion_imag
_atom_type_scat_source
C C 0.0033 0.0016 'International Tables Vol C Tables 4.2.6.8 and 6.1.1.4'
H H 0.0000 0.0000 'International Tables Vol C Tables 4.2.6.8 and 6.1.1.4'
Fe Fe 0.3463 0.8444 'International Tables Vol C Tables 4.2.6.8 and 6.1.1.4'

loop_
_geom_angle_atom_site_label_1
_geom_angle_atom_site_label_2
_geom_angle_atom_site_label_3
_geom_angle
C20 Fe1 C23 67.2(3)
C20 Fe1 C17 158.8(3)
C23 Fe1 C17 124.8(4)
C20 Fe1 C15 107.5(3)
C23 Fe1 C15 157.3(4)
C17 Fe1 C15 68.2(3)
C20 Fe1 C22 67.5(4)
C23 Fe1 C22 40.6(4)
C17 Fe1 C22 108.9(4)
C15 Fe1 C22 160.0(3)
C20 Fe1 C16 123.1(3)
C23 Fe1 C16 159.9(4)
C17 Fe1 C16 39.9(2)
C15 Fe1 C16 41.6(3)
C22 Fe1 C16 123.4(4)
C20 Fe1 C21 40.3(3)
C23 Fe1 C21 68.0(3)
C17 Fe1 C21 123.3(4)
C15 Fe1 C21 123.2(3)
C22 Fe1 C21 40.5(3)
C16 Fe1 C21 107.6(4)
C20 Fe1 C19 123.2(3)
C23 Fe1 C19 122.0(3)
C17 Fe1 C19 68.0(3)
C15 Fe1 C19 40.9(2)
C22 Fe1 C19 158.2(2)
C16 Fe1 C19 69.1(3)
C21 Fe1 C19 159.4(3)
C20 Fe1 C24 39.6(3)
C23 Fe1 C24 41.2(4)
C17 Fe1 C24 160.7(3)
C15 Fe1 C24 120.6(3)
C22 Fe1 C24 68.9(4)
C16 Fe1 C24 157.4(3)
C21 Fe1 C24 68.3(3)
C19 Fe1 C24 106.5(3)
C20 Fe1 C18 159.0(3)
C23 Fe1 C18 107.9(3)
C17 Fe1 C18 40.7(2)
C15 Fe1 C18 68.7(2)
C22 Fe1 C18 123.0(3)
C16 Fe1 C18 68.7(2)
C21 Fe1 C18 159.0(3)
C19 Fe1 C18 40.5(2)
C24 Fe1 C18 123.2(3)
C27 Fe2 C30 162.6(3)
C27 Fe2 C29 67.9(3)
C30 Fe2 C29 121.7(3)
C27 Fe2 C31 125.6(4)
C30 Fe2 C31 40.2(3)
C29 Fe2 C31 156.6(3)
C27 Fe2 C32 107.3(4)
C30 Fe2 C32 67.9(3)
C29 Fe2 C32 162.1(3)
C31 Fe2 C32 40.1(3)
C27 Fe2 C28 39.7(3)
C30 Fe2 C28 156.7(3)
C29 Fe2 C28 40.6(2)
C31 Fe2 C28 161.5(4)
C32 Fe2 C28 124.9(3)
C27 Fe2 C26 41.0(3)
C30 Fe2 C26 125.6(3)
C29 Fe2 C26 68.3(3)
C31 Fe2 C26 108.2(4)
C32 Fe2 C26 120.2(5)
C28 Fe2 C26 67.9(3)
C27 Fe2 C33 120.0(4)
C30 Fe2 C33 68.1(3)
C29 Fe2 C33 125.2(4)
C31 Fe2 C33 67.9(4)
C32 Fe2 C33 40.9(4)
C28 Fe2 C33 107.6(3)
C26 Fe2 C33 155.3(4)
C27 Fe2 C25 68.5(3)
C30 Fe2 C25 108.3(2)
C29 Fe2 C25 41.2(2)
C31 Fe2 C25 121.0(3)
C32 Fe2 C25 154.9(4)
C28 Fe2 C25 68.6(2)
C26 Fe2 C25 40.4(2)
C33 Fe2 C25 162.9(4)
C27 Fe2 C34 156.0(3)
C30 Fe2 C34 39.7(3)
C29 Fe2 C34 108.2(3)
C31 Fe2 C34 67.5(4)
C32 Fe2 C34 68.8(4)
C28 Fe2 C34 121.9(3)
C26 Fe2 C34 161.7(3)
C33 Fe2 C34 41.4(3)
C25 Fe2 C34 125.2(3)
C2 C1 C9A 119.8(14)
C2 C1 H1 120.1
C9A C1 H1 120.1
C1 C2 C3 119.6(10)
C1 C2 H2 120.2
C3 C2 H2 120.2
C4 C3 C2 121.4(8)
C4 C3 H3 119.3
C2 C3 H3 119.3
C3 C4 C4A 119.1(8)
C3 C4 H4 120.5
C4A C4 H4 120.5
C9A C4A C4 119.5(7)
C9A C4A C4B 108.3(6)
C4 C4A C4B 132.1(7)
C5 C4B C8A 119.8(6)
C5 C4B C4A 131.0(6)
C8A C4B C4A 109.1(6)
C4B C5 C6 118.6(6)
C4B C5 H5 120.7
C6 C5 H5 120.7
C7 C6 C5 121.5(5)
C7 C6 H6 119.3
C5 C6 H6 119.3
C8 C7 C6 120.0(6)
C8 C7 H7 120.0
C6 C7 H7 120.0
C7 C8 C8A 118.9(6)
C7 C8 H8 120.5
C8A C8 H8 120.5
C8 C8A C4B 121.1(6)
C8 C8A C9 131.1(6)
C4B C8A C9 107.8(5)
C10 C9 C8A 127.3(5)
C10 C9 C9A 126.6(6)
C8A C9 C9A 106.0(5)
C4A C9A C1 120.3(9)
C4A C9A C9 108.6(6)
C1 C9A C9 131.1(10)
C11 C10 C9 177.5(7)
C10 C11 C25 119.0(5)
C10 C11 C12 118.2(5)
C25 C11 C12 122.7(4)
C13 C12 C11 109.4(5)
C13 C12 C35 112.0(7)
C11 C12 C35 111.7(7)
C13 C12 C46 107.4(10)
C11 C12 C46 115.0(10)
C35 C12 C46 101.1(6)
C14 C13 C12 172.2(7)
C13 C14 C15 175.5(6)
C19 C15 C14 128.1(7)
C19 C15 C16 107.6(5)
C14 C15 C16 124.3(6)
C19 C15 Fe1 70.2(3)
C14 C15 Fe1 126.8(4)
C16 C15 Fe1 69.5(3)
C17 C16 C15 106.9(6)
C17 C16 Fe1 69.7(4)
C15 C16 Fe1 68.9(3)
C17 C16 H16 126.6
C15 C16 H16 126.6
Fe1 C16 H16 126.4
C16 C17 C18 110.5(7)
C16 C17 Fe1 70.4(5)
C18 C17 Fe1 70.8(4)
C16 C17 H17 124.8
C18 C17 H17 124.8
Fe1 C17 H17 125.7
C19 C18 C17 106.6(6)
C19 C18 Fe1 69.3(3)
C17 C18 Fe1 68.5(5)
C19 C18 H18 126.7
C17 C18 H18 126.7
Fe1 C18 H18 127.0
C18 C19 C15 108.4(6)
C18 C19 Fe1 70.2(3)
C15 C19 Fe1 68.9(3)
C18 C19 H19 125.8
C15 C19 H19 125.8
Fe1 C19 H19 126.6
C24 C20 C21 111.7(7)
C24 C20 Fe1 71.5(4)
C21 C20 Fe1 70.8(6)
C24 C20 H20 124.2
C21 C20 H20 124.2
Fe1 C20 H20 125.1
C20 C21 C22 106.5(8)
C20 C21 Fe1 68.9(5)
C22 C21 Fe1 69.4(4)
C20 C21 H21 126.7
C22 C21 H21 126.7
Fe1 C21 H21 126.5
C23 C22 C21 107.6(9)
C23 C22 Fe1 69.3(4)
C21 C22 Fe1 70.1(5)
C23 C22 H22 126.2
C21 C22 H22 126.2
Fe1 C22 H22 126.0
C22 C23 C24 108.9(7)
C22 C23 Fe1 70.1(3)
C24 C23 Fe1 70.4(4)
C22 C23 H23 125.6
C24 C23 H23 125.6
Fe1 C23 H23 125.5
C20 C24 C23 105.3(6)
C20 C24 Fe1 68.9(4)
C23 C24 Fe1 68.4(4)
C20 C24 H24 127.3
C23 C24 H24 127.3
Fe1 C24 H24 126.9
C26 C25 C29 106.2(5)
C26 C25 C11 130.0(5)
C29 C25 C11 123.7(4)
C26 C25 Fe2 69.0(3)
C29 C25 Fe2 68.2(3)
C11 C25 Fe2 129.7(3)
C25 C26 C27 108.1(7)
C25 C26 Fe2 70.6(3)
C27 C26 Fe2 68.7(4)
C25 C26 H26 125.9
C27 C26 H26 125.9
Fe2 C26 H26 126.3
C28 C27 C26 108.9(7)
C28 C27 Fe2 70.8(5)
C26 C27 Fe2 70.3(4)
C28 C27 H27 125.5
C26 C27 H27 125.5
Fe2 C27 H27 124.9
C27 C28 C29 108.5(6)
C27 C28 Fe2 69.5(5)
C29 C28 Fe2 69.4(3)
C27 C28 H28 125.8
C29 C28 H28 125.8
Fe2 C28 H28 126.9
C28 C29 C25 108.2(6)
C28 C29 Fe2 70.0(4)
C25 C29 Fe2 70.6(3)
C28 C29 H29 125.9
C25 C29 H29 125.9
Fe2 C29 H29 125.2
C34 C30 C31 109.8(8)
C34 C30 Fe2 71.7(4)
C31 C30 Fe2 70.3(5)
C34 C30 H30 125.1
C31 C30 H30 125.1
Fe2 C30 H30 124.5
C30 C31 C32 108.9(9)
C30 C31 Fe2 69.5(5)
C32 C31 Fe2 70.0(5)
C30 C31 H31 125.5
C32 C31 H31 125.5
Fe2 C31 H31 126.5
C31 C32 C33 107.9(9)
C31 C32 Fe2 69.9(5)
C33 C32 Fe2 70.4(4)
C31 C32 H32 126.0
C33 C32 H32 126.0
Fe2 C32 H32 125.2
C32 C33 C34 106.4(6)
C32 C33 Fe2 68.6(4)
C34 C33 Fe2 69.4(4)
C32 C33 H33 126.8
C34 C33 H33 126.8
Fe2 C33 H33 126.7
C30 C34 C33 106.9(6)
C30 C34 Fe2 68.6(4)
C33 C34 Fe2 69.2(4)
C30 C34 H34 126.5
C33 C34 H34 126.5
Fe2 C34 H34 127.2
C36 C35 C40 121.1(6)
C36 C35 C12 128.6(6)
C40 C35 C12 110.2(6)
C35 C36 C37 118.3(6)
C35 C36 H36 120.8
C37 C36 H36 120.8
C38 C37 C36 121.4(6)
C38 C37 H37 119.3
C36 C37 H37 119.3
C37 C38 C39 120.2(6)
C37 C38 H38 119.9
C39 C38 H38 119.9
C38 C39 C40 119.1(6)
C38 C39 H39 120.4
C40 C39 H39 120.4
C39 C40 C35 119.8(7)
C39 C40 C41 131.4(7)
C35 C40 C41 108.7(6)
C46 C41 C42 119.7(8)
C46 C41 C40 109.6(6)
C42 C41 C40 130.6(8)
C43 C42 C41 118.4(8)
C43 C42 H42 120.8
C41 C42 H42 120.8
C44 C43 C42 120.3(9)
C44 C43 H43 119.9
C42 C43 H43 119.9
C43 C44 C45 122.2(14)
C43 C44 H44 118.9
C45 C44 H44 118.9
C46 C45 C44 117.4(13)
C46 C45 H45 121.3
C44 C45 H45 121.3
C45 C46 C41 121.7(9)
C45 C46 C12 128.3(9)
C41 C46 C12 109.9(7)
C17B Fe1B C23B 125.8(8)
C17B Fe1B C20B 157.0(9)
C23B Fe1B C20B 67.0(8)
C17B Fe1B C22B 108.5(9)
C23B Fe1B C22B 40.7(7)
C20B Fe1B C22B 67.6(9)
C17B Fe1B C15B 68.3(7)
C23B Fe1B C15B 156.7(8)
C20B Fe1B C15B 107.4(8)
C22B Fe1B C15B 160.5(9)
C17B Fe1B C18B 41.2(6)
C23B Fe1B C18B 108.2(8)
C20B Fe1B C18B 160.4(9)
C22B Fe1B C18B 122.1(9)
C15B Fe1B C18B 69.1(6)
C17B Fe1B C19B 68.1(7)
C23B Fe1B C19B 122.1(8)
C20B Fe1B C19B 124.4(9)
C22B Fe1B C19B 157.6(9)
C15B Fe1B C19B 40.9(5)
C18B Fe1B C19B 40.6(5)
C17B Fe1B C24B 161.7(8)
C23B Fe1B C24B 40.6(6)
C20B Fe1B C24B 40.2(6)
C22B Fe1B C24B 68.9(8)
C15B Fe1B C24B 120.4(7)
C18B Fe1B C24B 123.7(7)
C19B Fe1B C24B 107.0(7)
C17B Fe1B C16B 39.6(6)
C23B Fe1B C16B 160.8(8)
C20B Fe1B C16B 122.2(9)
C22B Fe1B C16B 123.7(9)
C15B Fe1B C16B 41.6(5)
C18B Fe1B C16B 68.8(7)
C19B Fe1B C16B 68.8(7)
C24B Fe1B C16B 156.9(8)
C17B Fe1B C21B 122.0(9)
C23B Fe1B C21B 67.7(8)
C20B Fe1B C21B 40.2(6)
C22B Fe1B C21B 40.4(6)
C15B Fe1B C21B 123.6(9)
C18B Fe1B C21B 157.7(9)
C19B Fe1B C21B 160.5(10)
C24B Fe1B C21B 68.5(8)
C16B Fe1B C21B 107.5(9)
C30B Fe2B C29B 121.2(8)
C30B Fe2B C31B 40.1(6)
C29B Fe2B C31B 156.1(9)
C30B Fe2B C27B 163.7(9)
C29B Fe2B C27B 68.0(8)
C31B Fe2B C27B 126.5(10)
C30B Fe2B C32B 68.3(8)
C29B Fe2B C32B 162.3(10)
C31B Fe2B C32B 40.2(7)
C27B Fe2B C32B 107.1(10)
C30B Fe2B C26B 126.2(7)
C29B Fe2B C26B 68.9(6)
C31B Fe2B C26B 108.4(9)
C27B Fe2B C26B 41.2(6)
C32B Fe2B C26B 119.5(9)
C30B Fe2B C25B 109.2(6)
C29B Fe2B C25B 41.4(5)
C31B Fe2B C25B 121.3(9)
C27B Fe2B C25B 67.8(8)
C32B Fe2B C25B 154.4(9)
C26B Fe2B C25B 39.9(5)
C30B Fe2B C33B 68.7(7)
C29B Fe2B C33B 125.1(8)
C31B Fe2B C33B 68.0(8)
C27B Fe2B C33B 118.7(9)
C32B Fe2B C33B 40.9(7)
C26B Fe2B C33B 154.0(8)
C25B Fe2B C33B 164.1(8)
C30B Fe2B C28B 155.5(8)
C29B Fe2B C28B 40.5(5)
C31B Fe2B C28B 162.5(9)
C27B Fe2B C28B 39.9(6)
C32B Fe2B C28B 125.0(9)
C26B Fe2B C28B 68.5(7)
C25B Fe2B C28B 68.1(6)
C33B Fe2B C28B 106.8(8)
C30B Fe2B C34B 39.7(6)
C29B Fe2B C34B 108.7(8)
C31B Fe2B C34B 66.6(8)
C27B Fe2B C34B 154.7(9)
C32B Fe2B C34B 68.0(8)
C26B Fe2B C34B 163.2(8)
C25B Fe2B C34B 127.4(7)
C33B Fe2B C34B 41.1(6)
C28B Fe2B C34B 121.2(8)
C2B C1B C9AB 120(3)
C2B C1B H1B 119.9
C9AB C1B H1B 119.9
C1B C2B C3B 118(3)
C1B C2B H2B 120.9
C3B C2B H2B 120.9
C4C C3B C2B 122(2)
C4C C3B H3B 119.1
C2B C3B H3B 119.1
C3B C4C C4AB 119(2)
C3B C4C H4C 120.4
C4AB C4C H4C 120.4
C9AB C4AB C4C 120(2)
C9AB C4AB C4BB 107.1(17)
C4C C4AB C4BB 132(2)
C5B C4BB C8AB 120.3(17)
C5B C4BB C4AB 129.5(19)
C8AB C4BB C4AB 110.2(16)
C4BB C5B C6B 119.0(19)
C4BB C5B H5B 120.5
C6B C5B H5B 120.5
C5B C6B C7B 121.0(19)
C5B C6B H6B 119.5
C7B C6B H6B 119.5
C8B C7B C6B 119.7(19)
C8B C7B H7B 120.1
C6B C7B H7B 120.1
C7B C8B C8AB 120(2)
C7B C8B H8B 120.2
C8AB C8B H8B 120.2
C8B C8AB C4BB 120.2(17)
C8B C8AB C9B 132.5(18)
C4BB C8AB C9B 107.2(15)
C10B C9B C8AB 127.1(17)
C10B C9B C9AB 127.1(17)
C8AB C9B C9AB 105.7(15)
C4AB C9AB C1B 119(2)
C4AB C9AB C9B 109.1(18)
C1B C9AB C9B 130(2)
C11B C10B C9B 172(2)
C10B C11B C25B 117.6(12)
C10B C11B C12B 119.2(12)
C25B C11B C12B 123.0(11)
C13B C12B C11B 110.4(11)
C13B C12B C35B 110.3(13)
C11B C12B C35B 113.0(12)
C13B C12B C46B 106.1(15)
C11B C12B C46B 114.6(15)
C35B C12B C46B 102.1(12)
C14B C13B C12B 174.5(17)
C13B C14B C15B 175.0(17)
C14B C15B C19B 127.0(15)
C14B C15B C16B 126.1(15)
C19B C15B C16B 106.9(12)
C14B C15B Fe1B 127.6(11)
C19B C15B Fe1B 69.6(7)
C16B C15B Fe1B 69.6(7)
C17B C16B C15B 107.0(14)
C17B C16B Fe1B 68.8(8)
C15B C16B Fe1B 68.9(7)
C17B C16B H16B 126.5
C15B C16B H16B 126.5
Fe1B C16B H16B 127.4
C16B C17B C18B 111.0(15)
C16B C17B Fe1B 71.6(9)
C18B C17B Fe1B 70.5(8)
C16B C17B H17B 124.5
C18B C17B H17B 124.5
Fe1B C17B H17B 125.0
C19B C18B C17B 105.9(13)
C19B C18B Fe1B 69.7(7)
C17B C18B Fe1B 68.3(8)
C19B C18B H18B 127.0
C17B C18B H18B 127.0
Fe1B C18B H18B 126.5
C18B C19B C15B 109.1(12)
C18B C19B Fe1B 69.7(7)
C15B C19B Fe1B 69.5(7)
C18B C19B H19B 125.4
C15B C19B H19B 125.4
Fe1B C19B H19B 126.9
C24B C20B C21B 110.9(17)
C24B C20B Fe1B 70.4(8)
C21B C20B Fe1B 71.2(10)
C24B C20B H20B 124.5
C21B C20B H20B 124.5
Fe1B C20B H20B 125.4
C20B C21B C22B 106.3(17)
C20B C21B Fe1B 68.6(9)
C22B C21B Fe1B 68.6(9)
C20B C21B H21B 126.8
C22B C21B H21B 126.8
Fe1B C21B H21B 127.5
C23B C22B C21B 107.5(18)
C23B C22B Fe1B 69.3(8)
C21B C22B Fe1B 71.0(9)
C23B C22B H22B 126.3
C21B C22B H22B 126.3
Fe1B C22B H22B 125.0
C22B C23B C24B 109.8(16)
C22B C23B Fe1B 70.1(8)
C24B C23B Fe1B 70.5(8)
C22B C23B H23B 125.1
C24B C23B H23B 125.1
Fe1B C23B H23B 126.0
C20B C24B C23B 105.4(15)
C20B C24B Fe1B 69.4(8)
C23B C24B Fe1B 68.9(8)
C20B C24B H24B 127.3
C23B C24B H24B 127.3
Fe1B C24B H24B 125.9
C26B C25B C29B 108.2(12)
C26B C25B C11B 127.7(12)
C29B C25B C11B 124.1(12)
C26B C25B Fe2B 69.8(7)
C29B C25B Fe2B 68.1(7)
C11B C25B Fe2B 128.6(10)
C25B C26B C27B 106.9(14)
C25B C26B Fe2B 70.3(7)
C27B C26B Fe2B 68.8(8)
C25B C26B H26B 126.6
C27B C26B H26B 126.6
Fe2B C26B H26B 125.9
C28B C27B C26B 109.3(16)
C28B C27B Fe2B 71.1(9)
C26B C27B Fe2B 70.0(8)
C28B C27B H27B 125.3
C26B C27B H27B 125.3
Fe2B C27B H27B 125.2
C27B C28B C29B 107.6(14)
C27B C28B Fe2B 69.0(8)
C29B C28B Fe2B 68.2(7)
C27B C28B H28B 126.2
C29B C28B H28B 126.2
Fe2B C28B H28B 128.2
C28B C29B C25B 107.9(13)
C28B C29B Fe2B 71.3(8)
C25B C29B Fe2B 70.6(7)
C28B C29B H29B 126.0
C25B C29B H29B 126.0
Fe2B C29B H29B 123.7
C31B C30B C34B 108.7(16)
C31B C30B Fe2B 70.6(9)
C34B C30B Fe2B 72.5(8)
C31B C30B H30B 125.7
C34B C30B H30B 125.7
Fe2B C30B H30B 122.8
C30B C31B C32B 109.8(18)
C30B C31B Fe2B 69.3(9)
C32B C31B Fe2B 70.6(9)
C30B C31B H31B 125.1
C32B C31B H31B 125.1
Fe2B C31B H31B 126.5
C31B C32B C33B 107.4(17)
C31B C32B Fe2B 69.2(9)
C33B C32B Fe2B 70.0(8)
C31B C32B H32B 126.3
C33B C32B H32B 126.3
Fe2B C32B H32B 126.1
C32B C33B C34B 105.9(15)
C32B C33B Fe2B 69.1(8)
C34B C33B Fe2B 69.9(8)
C32B C33B H33B 127.1
C34B C33B H33B 127.1
Fe2B C33B H33B 125.6
C30B C34B C33B 108.1(15)
C30B C34B Fe2B 67.8(8)
C33B C34B Fe2B 69.0(8)
C30B C34B H34B 125.9
C33B C34B H34B 125.9
Fe2B C34B H34B 128.8
C36B C35B C40B 122.7(15)
C36B C35B C12B 127.0(15)
C40B C35B C12B 110.1(13)
C35B C36B C37B 116.5(17)
C35B C36B H36B 121.8
C37B C36B H36B 121.8
C38B C37B C36B 122.6(18)
C38B C37B H37B 118.7
C36B C37B H37B 118.7
C37B C38B C39B 120.6(17)
C37B C38B H38B 119.7
C39B C38B H38B 119.7
C38B C39B C40B 119.1(16)
C38B C39B H39B 120.5
C40B C39B H39B 120.5
C39B C40B C35B 118.5(15)
C39B C40B C41B 133.0(17)
C35B C40B C41B 108.5(15)
C46B C41B C42B 120.2(19)
C46B C41B C40B 110.0(16)
C42B C41B C40B 130(2)
C43B C42B C41B 117(2)
C43B C42B H42B 121.4
C41B C42B H42B 121.4
C44B C43B C42B 121(2)
C44B C43B H43B 119.5
C42B C43B H43B 119.5
C43B C44B C45B 122(3)
C43B C44B H44B 118.8
C45B C44B H44B 118.8
C46B C45B C44B 116(3)
C46B C45B H45B 122.0
C44B C45B H45B 122.0
C45B C46B C41B 121.8(19)
C45B C46B C12B 129(2)
C41B C46B C12B 109.1(15)

loop_
_geom_bond_atom_site_label_1
_geom_bond_atom_site_label_2
_geom_bond_distance
Fe1 C20 2.012(8)
Fe1 C23 2.020(6)
Fe1 C17 2.025(10)
Fe1 C15 2.027(5)
Fe1 C22 2.030(6)
Fe1 C16 2.034(5)
Fe1 C21 2.038(10)
Fe1 C19 2.043(6)
Fe1 C24 2.046(6)
Fe1 C18 2.055(6)
Fe2 C27 2.017(9)
Fe2 C30 2.022(8)
Fe2 C29 2.028(6)
Fe2 C31 2.032(9)
Fe2 C32 2.034(6)
Fe2 C28 2.035(6)
Fe2 C26 2.038(5)
Fe2 C33 2.057(7)
Fe2 C25 2.060(5)
Fe2 C34 2.061(6)
C1 C2 1.367(16)
C1 C9A 1.393(16)
C1 H1 0.9500
C2 C3 1.383(11)
C2 H2 0.9500
C3 C4 1.377(10)
C3 H3 0.9500
C4 C4A 1.392(10)
C4 H4 0.9500
C4A C9A 1.386(11)
C4A C4B 1.469(9)
C4B C5 1.372(8)
C4B C8A 1.395(9)
C5 C6 1.385(8)
C5 H5 0.9500
C6 C7 1.382(9)
C6 H6 0.9500
C7 C8 1.373(9)
C7 H7 0.9500
C8 C8A 1.380(8)
C8 H8 0.9500
C8A C9 1.475(8)
C9 C10 1.330(7)
C9 C9A 1.482(9)
C10 C11 1.304(7)
C11 C25 1.487(7)
C11 C12 1.535(10)
C12 C13 1.469(9)
C12 C35 1.536(8)
C12 C46 1.551(9)
C13 C14 1.195(7)
C14 C15 1.432(8)
C15 C19 1.421(8)
C15 C16 1.442(10)
C16 C17 1.386(10)
C16 H16 0.9500
C17 C18 1.421(9)
C17 H17 0.9500
C18 C19 1.417(8)
C18 H18 0.9500
C19 H19 0.9500
C20 C24 1.375(11)
C20 C21 1.396(10)
C20 H20 0.9500
C21 C22 1.408(9)
C21 H21 0.9500
C22 C23 1.405(13)
C22 H22 0.9500
C23 C24 1.429(13)
C23 H23 0.9500
C24 H24 0.9500
C25 C26 1.415(8)
C25 C29 1.440(8)
C26 C27 1.421(10)
C26 H26 0.9500
C27 C28 1.375(12)
C27 H27 0.9500
C28 C29 1.409(8)
C28 H28 0.9500
C29 H29 0.9500
C30 C34 1.387(10)
C30 C31 1.392(11)
C30 H30 0.9500
C31 C32 1.393(10)
C31 H31 0.9500
C32 C33 1.431(15)
C32 H32 0.9500
C33 C34 1.457(12)
C33 H33 0.9500
C34 H34 0.9500
C35 C36 1.368(8)
C35 C40 1.402(9)
C36 C37 1.391(8)
C36 H36 0.9500
C37 C38 1.378(9)
C37 H37 0.9500
C38 C39 1.383(9)
C38 H38 0.9500
C39 C40 1.387(9)
C39 H39 0.9500
C40 C41 1.467(11)
C41 C46 1.387(9)
C41 C42 1.404(10)
C42 C43 1.391(12)
C42 H42 0.9500
C43 C44 1.347(18)
C43 H43 0.9500
C44 C45 1.411(16)
C44 H44 0.9500
C45 C46 1.358(12)
C45 H45 0.9500
Fe1B C17B 2.003(15)
Fe1B C23B 2.012(14)
Fe1B C20B 2.019(15)
Fe1B C22B 2.022(15)
Fe1B C15B 2.030(12)
Fe1B C18B 2.031(13)
Fe1B C19B 2.031(13)
Fe1B C24B 2.033(13)
Fe1B C16B 2.040(14)
Fe1B C21B 2.054(17)
Fe2B C30B 2.004(13)
Fe2B C29B 2.015(14)
Fe2B C31B 2.021(17)
Fe2B C27B 2.027(16)
Fe2B C32B 2.041(15)
Fe2B C26B 2.043(13)
Fe2B C25B 2.049(11)
Fe2B C33B 2.054(14)
Fe2B C28B 2.055(13)
Fe2B C34B 2.065(14)
C1B C2B 1.37(3)
C1B C9AB 1.40(3)
C1B H1B 0.9500
C2B C3B 1.39(2)
C2B H2B 0.9500
C3B C4C 1.37(2)
C3B H3B 0.9500
C4C C4AB 1.39(2)
C4C H4C 0.9500
C4AB C9AB 1.39(2)
C4AB C4BB 1.470(19)
C4BB C5B 1.358(19)
C4BB C8AB 1.392(19)
C5B C6B 1.382(19)
C5B H5B 0.9500
C6B C7B 1.382(19)
C6B H6B 0.9500
C7B C8B 1.36(2)
C7B H7B 0.9500
C8B C8AB 1.377(19)
C8B H8B 0.9500
C8AB C9B 1.476(18)
C9B C10B 1.334(16)
C9B C9AB 1.487(19)
C10B C11B 1.300(14)
C11B C25B 1.484(14)
C11B C12B 1.526(15)
C12B C13B 1.463(15)
C12B C35B 1.527(17)
C12B C46B 1.550(18)
C13B C14B 1.189(14)
C14B C15B 1.415(15)
C15B C19B 1.418(17)
C15B C16B 1.445(18)
C16B C17B 1.370(19)
C16B H16B 0.9500
C17B C18B 1.419(18)
C17B H17B 0.9500
C18B C19B 1.409(16)
C18B H18B 0.9500
C19B H19B 0.9500
C20B C24B 1.39(2)
C20B C21B 1.40(2)
C20B H20B 0.9500
C21B C22B 1.41(2)
C21B H21B 0.9500
C22B C23B 1.40(2)
C22B H22B 0.9500
C23B C24B 1.403(19)
C23B H23B 0.9500
C24B H24B 0.9500
C25B C26B 1.398(16)
C25B C29B 1.435(16)
C26B C27B 1.43(2)
C26B H26B 0.9500
C27B C28B 1.39(2)
C27B H27B 0.9500
C28B C29B 1.408(18)
C28B H28B 0.9500
C29B H29B 0.9500
C30B C31B 1.38(2)
C30B C34B 1.383(19)
C30B H30B 0.9500
C31B C32B 1.40(2)
C31B H31B 0.9500
C32B C33B 1.43(2)
C32B H32B 0.9500
C33B C34B 1.446(19)
C33B H33B 0.9500
C34B H34B 0.9500
C35B C36B 1.376(18)
C35B C40B 1.405(19)
C36B C37B 1.389(19)
C36B H36B 0.9500
C37B C38B 1.358(18)
C37B H37B 0.9500
C38B C39B 1.390(18)
C38B H38B 0.9500
C39B C40B 1.391(18)
C39B H39B 0.9500
C40B C41B 1.47(2)
C41B C46B 1.39(2)
C41B C42B 1.40(2)
C42B C43B 1.40(2)
C42B H42B 0.9500
C43B C44B 1.35(3)
C43B H43B 0.9500
C44B C45B 1.41(3)
C44B H44B 0.9500
C45B C46B 1.36(2)
C45B H45B 0.9500

loop_
_geom_torsion_atom_site_label_1
_geom_torsion_atom_site_label_2
_geom_torsion_atom_site_label_3
_geom_torsion_atom_site_label_4
_geom_torsion
C9A C1 C2 C3 4(3)
C1 C2 C3 C4 -1(3)
C2 C3 C4 C4A 0(3)
C3 C4 C4A C9A -2(2)
C3 C4 C4A C4B -179.1(16)
C9A C4A C4B C5 -178.8(11)
C4 C4A C4B C5 -1(2)
C9A C4A C4B C8A -0.4(14)
C4 C4A C4B C8A 177.1(14)
C8A C4B C5 C6 3.7(14)
C4A C4B C5 C6 -178.1(11)
C4B C5 C6 C7 -2.3(14)
C5 C6 C7 C8 0.6(13)
C6 C7 C8 C8A -0.1(13)
C7 C8 C8A C4B 1.5(14)
C7 C8 C8A C9 -178.3(8)
C5 C4B C8A C8 -3.3(15)
C4A C4B C8A C8 178.1(9)
C5 C4B C8A C9 176.5(8)
C4A C4B C8A C9 -2.1(11)
C8 C8A C9 C10 7.0(15)
C4B C8A C9 C10 -172.9(8)
C8 C8A C9 C9A -176.5(10)
C4B C8A C9 C9A 3.6(10)
C4 C4A C9A C1 5(2)
C4B C4A C9A C1 -177.3(14)
C4 C4A C9A C9 -175.1(12)
C4B C4A C9A C9 2.7(14)
C2 C1 C9A C4A -6(3)
C2 C1 C9A C9 173.8(13)
C10 C9 C9A C4A 172.6(9)
C8A C9 C9A C4A -3.9(12)
C10 C9 C9A C1 -7(2)
C8A C9 C9A C1 176.1(17)
C10 C11 C12 C13 1.6(7)
C25 C11 C12 C13 177.1(4)
C10 C11 C12 C35 -122.9(6)
C25 C11 C12 C35 52.5(7)
C10 C11 C12 C46 122.5(7)
C25 C11 C12 C46 -62.0(8)
C20 Fe1 C15 C19 120.9(4)
C23 Fe1 C15 C19 48.4(9)
C17 Fe1 C15 C19 -81.1(4)
C22 Fe1 C15 C19 -166.8(11)
C16 Fe1 C15 C19 -118.6(5)
C21 Fe1 C15 C19 162.4(5)
C24 Fe1 C15 C19 79.7(5)
C18 Fe1 C15 C19 -37.2(4)
C20 Fe1 C15 C14 -2.4(7)
C23 Fe1 C15 C14 -74.9(10)
C17 Fe1 C15 C14 155.6(7)
C22 Fe1 C15 C14 69.9(14)
C16 Fe1 C15 C14 118.1(8)
C21 Fe1 C15 C14 39.1(8)
C19 Fe1 C15 C14 -123.3(9)
C24 Fe1 C15 C14 -43.6(8)
C18 Fe1 C15 C14 -160.5(7)
C20 Fe1 C15 C16 -120.5(4)
C23 Fe1 C15 C16 167.0(8)
C17 Fe1 C15 C16 37.5(4)
C22 Fe1 C15 C16 -48.2(12)
C21 Fe1 C15 C16 -79.0(5)
C19 Fe1 C15 C16 118.6(5)
C24 Fe1 C15 C16 -161.7(4)
C18 Fe1 C15 C16 81.4(4)
C19 C15 C16 C17 0.4(7)
C14 C15 C16 C17 179.2(6)
Fe1 C15 C16 C17 -59.6(5)
C19 C15 C16 Fe1 60.1(4)
C14 C15 C16 Fe1 -121.2(5)
C20 Fe1 C16 C17 -162.8(4)
C23 Fe1 C16 C17 -47.1(10)
C15 Fe1 C16 C17 118.3(6)
C22 Fe1 C16 C17 -79.5(5)
C21 Fe1 C16 C17 -121.2(4)
C19 Fe1 C16 C17 80.4(5)
C24 Fe1 C16 C17 163.0(7)
C18 Fe1 C16 C17 36.8(4)
C20 Fe1 C16 C15 78.9(5)
C23 Fe1 C16 C15 -165.4(7)
C17 Fe1 C16 C15 -118.3(6)
C22 Fe1 C16 C15 162.2(4)
C21 Fe1 C16 C15 120.5(4)
C19 Fe1 C16 C15 -38.0(3)
C24 Fe1 C16 C15 44.6(9)
C18 Fe1 C16 C15 -81.5(4)
C15 C16 C17 C18 -0.4(8)
Fe1 C16 C17 C18 -59.6(5)
C15 C16 C17 Fe1 59.1(4)
C20 Fe1 C17 C16 43.3(10)
C23 Fe1 C17 C16 162.2(4)
C15 Fe1 C17 C16 -39.0(4)
C22 Fe1 C17 C16 119.8(4)
C21 Fe1 C17 C16 77.3(5)
C19 Fe1 C17 C16 -83.2(4)
C24 Fe1 C17 C16 -160.1(8)
C18 Fe1 C17 C16 -121.2(6)
C20 Fe1 C17 C18 164.5(7)
C23 Fe1 C17 C18 -76.6(5)
C15 Fe1 C17 C18 82.2(4)
C22 Fe1 C17 C18 -119.0(4)
C16 Fe1 C17 C18 121.2(6)
C21 Fe1 C17 C18 -161.6(4)
C19 Fe1 C17 C18 37.9(3)
C24 Fe1 C17 C18 -38.9(10)
C16 C17 C18 C19 0.3(8)
Fe1 C17 C18 C19 -59.1(4)
C16 C17 C18 Fe1 59.3(6)
C20 Fe1 C18 C19 -45.8(9)
C23 Fe1 C18 C19 -118.6(4)
C17 Fe1 C18 C19 118.5(5)
C15 Fe1 C18 C19 37.5(4)
C22 Fe1 C18 C19 -160.8(5)
C16 Fe1 C18 C19 82.4(4)
C21 Fe1 C18 C19 166.0(8)
C24 Fe1 C18 C19 -75.9(5)
C20 Fe1 C18 C17 -164.4(7)
C23 Fe1 C18 C17 122.8(5)
C15 Fe1 C18 C17 -81.0(4)
C22 Fe1 C18 C17 80.7(5)
C16 Fe1 C18 C17 -36.1(4)
C21 Fe1 C18 C17 47.5(10)
C19 Fe1 C18 C17 -118.5(5)
C24 Fe1 C18 C17 165.6(4)
C17 C18 C19 C15 0.0(6)
Fe1 C18 C19 C15 -58.5(4)
C17 C18 C19 Fe1 58.6(5)
C14 C15 C19 C18 -178.9(5)
C16 C15 C19 C18 -0.3(6)
Fe1 C15 C19 C18 59.3(4)
C14 C15 C19 Fe1 121.7(6)
C16 C15 C19 Fe1 -59.6(4)
C20 Fe1 C19 C18 162.1(4)
C23 Fe1 C19 C18 80.0(5)
C17 Fe1 C19 C18 -38.2(3)
C15 Fe1 C19 C18 -119.8(5)
C22 Fe1 C19 C18 48.0(12)
C16 Fe1 C19 C18 -81.2(3)
C21 Fe1 C19 C18 -165.8(9)
C24 Fe1 C19 C18 122.2(4)
C20 Fe1 C19 C15 -78.0(5)
C23 Fe1 C19 C15 -160.1(5)
C17 Fe1 C19 C15 81.7(4)
C22 Fe1 C19 C15 167.8(11)
C16 Fe1 C19 C15 38.6(4)
C21 Fe1 C19 C15 -45.9(11)
C24 Fe1 C19 C15 -118.0(5)
C18 Fe1 C19 C15 119.8(5)
C23 Fe1 C20 C24 39.4(4)
C17 Fe1 C20 C24 168.1(8)
C15 Fe1 C20 C24 -117.1(5)
C22 Fe1 C20 C24 83.6(5)
C16 Fe1 C20 C24 -160.2(5)
C21 Fe1 C20 C24 121.9(7)
C19 Fe1 C20 C24 -74.9(5)
C18 Fe1 C20 C24 -41.1(10)
C23 Fe1 C20 C21 -82.5(5)
C17 Fe1 C20 C21 46.2(10)
C15 Fe1 C20 C21 121.0(5)
C22 Fe1 C20 C21 -38.3(5)
C16 Fe1 C20 C21 77.9(5)
C19 Fe1 C20 C21 163.2(4)
C24 Fe1 C20 C21 -121.9(7)
C18 Fe1 C20 C21 -163.0(7)
C24 C20 C21 C22 -0.5(11)
Fe1 C20 C21 C22 59.5(7)
C24 C20 C21 Fe1 -60.0(6)
C23 Fe1 C21 C20 80.1(6)
C17 Fe1 C21 C20 -161.8(4)
C15 Fe1 C21 C20 -77.6(6)
C22 Fe1 C21 C20 118.1(8)
C16 Fe1 C21 C20 -120.8(5)
C19 Fe1 C21 C20 -43.4(12)
C24 Fe1 C21 C20 35.6(5)
C18 Fe1 C21 C20 163.0(7)
C20 Fe1 C21 C22 -118.1(8)
C23 Fe1 C21 C22 -38.0(7)
C17 Fe1 C21 C22 80.1(7)
C15 Fe1 C21 C22 164.3(6)
C16 Fe1 C21 C22 121.2(6)
C19 Fe1 C21 C22 -161.5(9)
C24 Fe1 C21 C22 -82.5(7)
C18 Fe1 C21 C22 44.9(12)
C20 C21 C22 C23 0.2(11)
Fe1 C21 C22 C23 59.4(5)
C20 C21 C22 Fe1 -59.1(7)
C20 Fe1 C22 C23 -80.6(6)
C17 Fe1 C22 C23 121.7(6)
C15 Fe1 C22 C23 -160.1(9)
C16 Fe1 C22 C23 163.6(5)
C21 Fe1 C22 C23 -118.8(9)
C19 Fe1 C22 C23 43.7(14)
C24 Fe1 C22 C23 -37.8(6)
C18 Fe1 C22 C23 78.8(7)
C20 Fe1 C22 C21 38.1(6)
C23 Fe1 C22 C21 118.8(9)
C17 Fe1 C22 C21 -119.5(6)
C15 Fe1 C22 C21 -41.3(15)
C16 Fe1 C22 C21 -77.7(7)
C19 Fe1 C22 C21 162.5(9)
C24 Fe1 C22 C21 80.9(7)
C18 Fe1 C22 C21 -162.4(5)
C21 C22 C23 C24 0.1(9)
Fe1 C22 C23 C24 60.0(5)
C21 C22 C23 Fe1 -59.8(6)
C20 Fe1 C23 C22 81.6(6)
C17 Fe1 C23 C22 -78.3(6)
C15 Fe1 C23 C22 162.4(7)
C16 Fe1 C23 C22 -43.4(11)
C21 Fe1 C23 C22 37.9(6)
C19 Fe1 C23 C22 -162.4(5)
C24 Fe1 C23 C22 119.6(7)
C18 Fe1 C23 C22 -120.2(5)
C20 Fe1 C23 C24 -38.0(4)
C17 Fe1 C23 C24 162.1(4)
C15 Fe1 C23 C24 42.8(9)
C22 Fe1 C23 C24 -119.6(7)
C16 Fe1 C23 C24 -163.0(8)
C21 Fe1 C23 C24 -81.7(5)
C19 Fe1 C23 C24 78.0(5)
C18 Fe1 C23 C24 120.2(4)
C21 C20 C24 C23 0.6(9)
Fe1 C20 C24 C23 -59.0(4)
C21 C20 C24 Fe1 59.6(7)
C22 C23 C24 C20 -0.4(7)
Fe1 C23 C24 C20 59.3(4)
C22 C23 C24 Fe1 -59.8(5)
C23 Fe1 C24 C20 -117.2(5)
C17 Fe1 C24 C20 -167.0(8)
C15 Fe1 C24 C20 80.5(5)
C22 Fe1 C24 C20 -79.9(4)
C16 Fe1 C24 C20 47.7(9)
C21 Fe1 C24 C20 -36.2(4)
C19 Fe1 C24 C20 122.7(4)
C18 Fe1 C24 C20 163.7(4)
C20 Fe1 C24 C23 117.2(5)
C17 Fe1 C24 C23 -49.8(10)
C15 Fe1 C24 C23 -162.3(4)
C22 Fe1 C24 C23 37.4(4)
C16 Fe1 C24 C23 164.9(7)
C21 Fe1 C24 C23 81.0(4)
C19 Fe1 C24 C23 -120.1(4)
C18 Fe1 C24 C23 -79.1(4)
C10 C11 C25 C26 171.7(6)
C12 C11 C25 C26 -3.7(8)
C10 C11 C25 C29 -4.7(7)
C12 C11 C25 C29 179.8(5)
C10 C11 C25 Fe2 -93.2(5)
C12 C11 C25 Fe2 91.4(6)
C27 Fe2 C25 C26 -37.9(5)
C30 Fe2 C25 C26 123.9(5)
C29 Fe2 C25 C26 -118.4(6)
C31 Fe2 C25 C26 81.7(6)
C32 Fe2 C25 C26 47.1(9)
C28 Fe2 C25 C26 -80.7(5)
C33 Fe2 C25 C26 -161.1(9)
C34 Fe2 C25 C26 164.6(5)
C27 Fe2 C25 C29 80.6(4)
C30 Fe2 C25 C29 -117.6(4)
C31 Fe2 C25 C29 -159.8(5)
C32 Fe2 C25 C29 165.5(7)
C28 Fe2 C25 C29 37.8(4)
C26 Fe2 C25 C29 118.4(6)
C33 Fe2 C25 C29 -42.6(10)
C34 Fe2 C25 C29 -76.9(4)
C27 Fe2 C25 C11 -163.1(5)
C30 Fe2 C25 C11 -1.2(5)
C29 Fe2 C25 C11 116.4(5)
C31 Fe2 C25 C11 -43.5(6)
C32 Fe2 C25 C11 -78.1(9)
C28 Fe2 C25 C11 154.2(5)
C26 Fe2 C25 C11 -125.2(7)
C33 Fe2 C25 C11 73.7(11)
C34 Fe2 C25 C11 39.4(6)
C29 C25 C26 C27 0.4(7)
C11 C25 C26 C27 -176.5(6)
Fe2 C25 C26 C27 58.6(5)
C29 C25 C26 Fe2 -58.2(4)
C11 C25 C26 Fe2 124.8(5)
C27 Fe2 C26 C25 119.4(7)
C30 Fe2 C26 C25 -75.7(5)
C29 Fe2 C26 C25 38.6(4)
C31 Fe2 C26 C25 -116.7(5)
C32 Fe2 C26 C25 -158.9(4)
C28 Fe2 C26 C25 82.5(4)
C33 Fe2 C26 C25 166.8(7)
C34 Fe2 C26 C25 -43.7(13)
C30 Fe2 C26 C27 164.8(5)
C29 Fe2 C26 C27 -80.8(5)
C31 Fe2 C26 C27 123.8(5)
C32 Fe2 C26 C27 81.6(6)
C28 Fe2 C26 C27 -36.9(5)
C33 Fe2 C26 C27 47.4(11)
C25 Fe2 C26 C27 -119.4(7)
C34 Fe2 C26 C27 -163.2(9)
C25 C26 C27 C28 0.7(9)
Fe2 C26 C27 C28 60.6(6)
C25 C26 C27 Fe2 -59.8(4)
C30 Fe2 C27 C28 -164.7(9)
C29 Fe2 C27 C28 -37.4(4)
C31 Fe2 C27 C28 164.6(4)
C32 Fe2 C27 C28 124.3(5)
C26 Fe2 C27 C28 -119.3(7)
C33 Fe2 C27 C28 81.5(6)
C25 Fe2 C27 C28 -82.0(4)
C34 Fe2 C27 C28 47.8(10)
C30 Fe2 C27 C26 -45.4(12)
C29 Fe2 C27 C26 81.9(5)
C31 Fe2 C27 C26 -76.2(6)
C32 Fe2 C27 C26 -116.4(6)
C28 Fe2 C27 C26 119.3(7)
C33 Fe2 C27 C26 -159.2(6)
C25 Fe2 C27 C26 37.3(5)
C34 Fe2 C27 C26 167.1(7)
C26 C27 C28 C29 -1.6(9)
Fe2 C27 C28 C29 58.6(4)
C26 C27 C28 Fe2 -60.2(6)
C30 Fe2 C28 C27 168.5(6)
C29 Fe2 C28 C27 120.1(6)
C31 Fe2 C28 C27 -43.1(13)
C32 Fe2 C28 C27 -74.1(7)
C26 Fe2 C28 C27 38.1(4)
C33 Fe2 C28 C27 -116.0(6)
C25 Fe2 C28 C27 81.8(4)
C34 Fe2 C28 C27 -159.2(5)
C27 Fe2 C28 C29 -120.1(6)
C30 Fe2 C28 C29 48.3(9)
C31 Fe2 C28 C29 -163.3(11)
C32 Fe2 C28 C29 165.8(6)
C26 Fe2 C28 C29 -82.0(5)
C33 Fe2 C28 C29 123.9(6)
C25 Fe2 C28 C29 -38.4(4)
C34 Fe2 C28 C29 80.7(5)
C27 C28 C29 C25 1.9(7)
Fe2 C28 C29 C25 60.5(4)
C27 C28 C29 Fe2 -58.6(5)
C26 C25 C29 C28 -1.4(6)
C11 C25 C29 C28 175.8(5)
Fe2 C25 C29 C28 -60.1(4)
C26 C25 C29 Fe2 58.7(4)
C11 C25 C29 Fe2 -124.1(4)
C27 Fe2 C29 C28 36.6(5)
C30 Fe2 C29 C28 -159.7(4)
C31 Fe2 C29 C28 166.7(10)
C32 Fe2 C29 C28 -41.1(15)
C26 Fe2 C29 C28 80.9(5)
C33 Fe2 C29 C28 -75.4(6)
C25 Fe2 C29 C28 118.7(6)
C34 Fe2 C29 C28 -118.2(5)
C27 Fe2 C29 C25 -82.2(4)
C30 Fe2 C29 C25 81.6(4)
C31 Fe2 C29 C25 48.0(11)
C32 Fe2 C29 C25 -159.8(13)
C28 Fe2 C29 C25 -118.7(6)
C26 Fe2 C29 C25 -37.8(3)
C33 Fe2 C29 C25 165.9(5)
C34 Fe2 C29 C25 123.1(4)
C27 Fe2 C30 C34 -160.0(9)
C29 Fe2 C30 C34 80.1(5)
C31 Fe2 C30 C34 -119.8(7)
C32 Fe2 C30 C34 -82.9(6)
C28 Fe2 C30 C34 45.3(9)
C26 Fe2 C30 C34 164.9(5)
C33 Fe2 C30 C34 -38.6(5)
C25 Fe2 C30 C34 123.5(4)
C27 Fe2 C30 C31 -40.2(12)
C29 Fe2 C30 C31 -160.0(5)
C32 Fe2 C30 C31 36.9(6)
C28 Fe2 C30 C31 165.1(7)
C26 Fe2 C30 C31 -75.3(6)
C33 Fe2 C30 C31 81.2(6)
C25 Fe2 C30 C31 -116.7(5)
C34 Fe2 C30 C31 119.8(7)
C34 C30 C31 C32 2.0(11)
Fe2 C30 C31 C32 -59.1(7)
C34 C30 C31 Fe2 61.1(5)
C27 Fe2 C31 C30 166.3(4)
C29 Fe2 C31 C30 46.9(12)
C32 Fe2 C31 C30 -120.3(10)
C28 Fe2 C31 C30 -161.2(10)
C26 Fe2 C31 C30 124.2(5)
C33 Fe2 C31 C30 -81.9(6)
C25 Fe2 C31 C30 81.7(6)
C34 Fe2 C31 C30 -36.9(5)
C27 Fe2 C31 C32 -73.5(9)
C30 Fe2 C31 C32 120.3(10)
C29 Fe2 C31 C32 167.1(9)
C28 Fe2 C31 C32 -41.0(16)
C26 Fe2 C31 C32 -115.6(8)
C33 Fe2 C31 C32 38.4(7)
C25 Fe2 C31 C32 -158.0(7)
C34 Fe2 C31 C32 83.4(8)
C30 C31 C32 C33 -1.6(11)
Fe2 C31 C32 C33 -60.4(5)
C30 C31 C32 Fe2 58.8(7)
C27 Fe2 C32 C31 125.3(7)
C30 Fe2 C32 C31 -36.9(6)
C29 Fe2 C32 C31 -163.3(11)
C28 Fe2 C32 C31 165.3(6)
C26 Fe2 C32 C31 82.5(8)
C33 Fe2 C32 C31 -118.6(9)
C25 Fe2 C32 C31 49.2(12)
C34 Fe2 C32 C31 -79.8(7)
C27 Fe2 C32 C33 -116.1(6)
C30 Fe2 C32 C33 81.6(6)
C29 Fe2 C32 C33 -44.7(15)
C31 Fe2 C32 C33 118.6(9)
C28 Fe2 C32 C33 -76.1(7)
C26 Fe2 C32 C33 -159.0(5)
C25 Fe2 C32 C33 167.8(7)
C34 Fe2 C32 C33 38.8(5)
C31 C32 C33 C34 0.7(9)
Fe2 C32 C33 C34 -59.4(5)
C31 C32 C33 Fe2 60.1(7)
C27 Fe2 C33 C32 81.8(5)
C30 Fe2 C33 C32 -81.1(5)
C29 Fe2 C33 C32 164.7(4)
C31 Fe2 C33 C32 -37.6(5)
C28 Fe2 C33 C32 123.3(5)
C26 Fe2 C33 C32 47.9(10)
C25 Fe2 C33 C32 -162.2(8)
C34 Fe2 C33 C32 -118.1(6)
C27 Fe2 C33 C34 -160.1(4)
C30 Fe2 C33 C34 37.1(4)
C29 Fe2 C33 C34 -77.2(5)
C31 Fe2 C33 C34 80.5(5)
C32 Fe2 C33 C34 118.1(6)
C28 Fe2 C33 C34 -118.6(4)
C26 Fe2 C33 C34 166.1(8)
C25 Fe2 C33 C34 -44.1(10)
C31 C30 C34 C33 -1.5(8)
Fe2 C30 C34 C33 58.8(4)
C31 C30 C34 Fe2 -60.3(6)
C32 C33 C34 C30 0.5(7)
Fe2 C33 C34 C30 -58.4(4)
C32 C33 C34 Fe2 58.9(5)
C27 Fe2 C34 C30 165.5(7)
C29 Fe2 C34 C30 -118.1(4)
C31 Fe2 C34 C30 37.3(4)
C32 Fe2 C34 C30 80.6(4)
C28 Fe2 C34 C30 -160.7(4)
C26 Fe2 C34 C30 -42.4(12)
C33 Fe2 C34 C30 118.9(6)
C25 Fe2 C34 C30 -75.6(5)
C27 Fe2 C34 C33 46.6(9)
C30 Fe2 C34 C33 -118.9(6)
C29 Fe2 C34 C33 123.0(5)
C31 Fe2 C34 C33 -81.6(5)
C32 Fe2 C34 C33 -38.3(4)
C28 Fe2 C34 C33 80.5(5)
C26 Fe2 C34 C33 -161.3(11)
C25 Fe2 C34 C33 165.5(4)
C13 C12 C35 C36 -64.8(18)
C11 C12 C35 C36 58.3(17)
C46 C12 C35 C36 -178.8(17)
C13 C12 C35 C40 119.9(10)
C11 C12 C35 C40 -117.0(10)
C46 C12 C35 C40 5.9(16)
C40 C35 C36 C37 1(2)
C12 C35 C36 C37 -173.3(11)
C35 C36 C37 C38 -2.1(18)
C36 C37 C38 C39 1.3(14)
C37 C38 C39 C40 0.2(14)
C38 C39 C40 C35 -0.8(16)
C38 C39 C40 C41 179.3(15)
C36 C35 C40 C39 0(2)
C12 C35 C40 C39 175.6(9)
C36 C35 C40 C41 179.9(16)
C12 C35 C40 C41 -4.4(17)
C39 C40 C41 C46 -179.3(16)
C35 C40 C41 C46 1(2)
C39 C40 C41 C42 0(3)
C35 C40 C41 C42 180(2)
C46 C41 C42 C43 -5(3)
C40 C41 C42 C43 176.3(18)
C41 C42 C43 C44 2(2)
C42 C43 C44 C45 2(3)
C43 C44 C45 C46 -4(4)
C44 C45 C46 C41 2(4)
C44 C45 C46 C12 -180(2)
C42 C41 C46 C45 2(4)
C40 C41 C46 C45 -178(2)
C42 C41 C46 C12 -175.9(17)
C40 C41 C46 C12 3(2)
C13 C12 C46 C45 59(3)
C11 C12 C46 C45 -63(3)
C35 C12 C46 C45 176(2)
C13 C12 C46 C41 -122.9(17)
C11 C12 C46 C41 115.1(17)
C35 C12 C46 C41 -5(2)
C9AB C1B C2B C3B 14(9)
C1B C2B C3B C4C -7(8)
C2B C3B C4C C4AB -4(8)
C3B C4C C4AB C9AB 7(8)
C3B C4C C4AB C4BB 175(6)
C9AB C4AB C4BB C5B -180(4)
C4C C4AB C4BB C5B 12(9)
C9AB C4AB C4BB C8AB -1(6)
C4C C4AB C4BB C8AB -170(6)
C8AB C4BB C5B C6B -3(4)
C4AB C4BB C5B C6B 175(4)
C4BB C5B C6B C7B 3(4)
C5B C6B C7B C8B -2(4)
C6B C7B C8B C8AB 1(5)
C7B C8B C8AB C4BB -1(6)
C7B C8B C8AB C9B 176(3)
C5B C4BB C8AB C8B 3(5)
C4AB C4BB C8AB C8B -176(4)
C5B C4BB C8AB C9B -175(3)
C4AB C4BB C8AB C9B 6(4)
C8B C8AB C9B C10B -10(6)
C4BB C8AB C9B C10B 167(3)
C8B C8AB C9B C9AB 174(5)
C4BB C8AB C9B C9AB -8(4)
C4C C4AB C9AB C1B 0(10)
C4BB C4AB C9AB C1B -170(6)
C4C C4AB C9AB C9B 166(5)
C4BB C4AB C9AB C9B -4(7)
C2B C1B C9AB C4AB -12(10)
C2B C1B C9AB C9B -174(6)
C10B C9B C9AB C4AB -168(4)
C8AB C9B C9AB C4AB 8(6)
C10B C9B C9AB C1B -4(10)
C8AB C9B C9AB C1B 171(7)
C10B C11B C12B C13B 1(2)
C25B C11B C12B C13B -174.6(13)
C10B C11B C12B C35B 124.9(16)
C25B C11B C12B C35B -50.5(18)
C10B C11B C12B C46B -118.8(17)
C25B C11B C12B C46B 65.8(19)
C17B Fe1B C15B C14B -157.3(17)
C23B Fe1B C15B C14B 71(3)
C20B Fe1B C15B C14B -1.3(18)
C22B Fe1B C15B C14B -73(3)
C18B Fe1B C15B C14B 158.3(17)
C19B Fe1B C15B C14B 121.6(19)
C24B Fe1B C15B C14B 40.7(18)
C16B Fe1B C15B C14B -120(2)
C21B Fe1B C15B C14B -42.4(19)
C17B Fe1B C15B C19B 81.1(10)
C23B Fe1B C15B C19B -51(2)
C20B Fe1B C15B C19B -122.8(11)
C22B Fe1B C15B C19B 165(3)
C18B Fe1B C15B C19B 36.8(8)
C24B Fe1B C15B C19B -80.9(11)
C16B Fe1B C15B C19B 118.0(13)
C21B Fe1B C15B C19B -164.0(12)
C17B Fe1B C15B C16B -36.8(9)
C23B Fe1B C15B C16B -168.8(19)
C20B Fe1B C15B C16B 119.2(12)
C22B Fe1B C15B C16B 47(3)
C18B Fe1B C15B C16B -81.2(10)
C19B Fe1B C15B C16B -118.0(13)
C24B Fe1B C15B C16B 161.2(11)
C21B Fe1B C15B C16B 78.0(13)
C14B C15B C16B C17B -179.4(15)
C19B C15B C16B C17B -1.5(17)
Fe1B C15B C16B C17B 58.4(11)
C14B C15B C16B Fe1B 122.3(15)
C19B C15B C16B Fe1B -59.9(9)
C23B Fe1B C16B C17B 47(3)
C20B Fe1B C16B C17B 161.0(13)
C22B Fe1B C16B C17B 78.1(14)
C15B Fe1B C16B C17B -119.1(15)
C18B Fe1B C16B C17B -37.1(10)
C19B Fe1B C16B C17B -80.8(11)
C24B Fe1B C16B C17B -164.4(18)
C21B Fe1B C16B C17B 119.5(13)
C17B Fe1B C16B C15B 119.1(15)
C23B Fe1B C16B C15B 166(2)
C20B Fe1B C16B C15B -79.8(13)
C22B Fe1B C16B C15B -162.8(12)
C18B Fe1B C16B C15B 82.0(10)
C19B Fe1B C16B C15B 38.3(9)
C24B Fe1B C16B C15B -45(2)
C21B Fe1B C16B C15B -121.4(12)
C15B C16B C17B C18B 1.2(18)
Fe1B C16B C17B C18B 59.7(11)
C15B C16B C17B Fe1B -58.4(10)
C23B Fe1B C17B C16B -162.7(12)
C20B Fe1B C17B C16B -45(3)
C22B Fe1B C17B C16B -120.8(13)
C15B Fe1B C17B C16B 38.6(10)
C18B Fe1B C17B C16B 121.3(15)
C19B Fe1B C17B C16B 82.8(11)
C24B Fe1B C17B C16B 160(2)
C21B Fe1B C17B C16B -78.4(14)
C23B Fe1B C17B C18B 76.1(14)
C20B Fe1B C17B C18B -166(2)
C22B Fe1B C17B C18B 117.9(12)
C15B Fe1B C17B C18B -82.7(10)
C19B Fe1B C17B C18B -38.5(9)
C24B Fe1B C17B C18B 39(3)
C16B Fe1B C17B C18B -121.3(15)
C21B Fe1B C17B C18B 160.3(12)
C16B C17B C18B C19B -0.4(18)
Fe1B C17B C18B C19B 59.9(10)
C16B C17B C18B Fe1B -60.4(12)
C17B Fe1B C18B C19B -117.5(14)
C23B Fe1B C18B C19B 118.4(11)
C20B Fe1B C18B C19B 46(3)
C22B Fe1B C18B C19B 161.0(12)
C15B Fe1B C18B C19B -37.0(9)
C24B Fe1B C18B C19B 76.3(12)
C16B Fe1B C18B C19B -81.7(10)
C21B Fe1B C18B C19B -166(2)
C23B Fe1B C18B C17B -124.1(12)
C20B Fe1B C18B C17B 164(2)
C22B Fe1B C18B C17B -81.5(13)
C15B Fe1B C18B C17B 80.5(10)
C19B Fe1B C18B C17B 117.5(14)
C24B Fe1B C18B C17B -166.2(11)
C16B Fe1B C18B C17B 35.8(10)
C21B Fe1B C18B C17B -49(3)
C17B C18B C19B C15B -0.6(16)
Fe1B C18B C19B C15B 58.5(10)
C17B C18B C19B Fe1B -59.0(10)
C14B C15B C19B C18B 179.1(14)
C16B C15B C19B C18B 1.3(16)
Fe1B C15B C19B C18B -58.6(10)
C14B C15B C19B Fe1B -122.3(15)
C16B C15B C19B Fe1B 59.9(10)
C17B Fe1B C19B C18B 39.0(9)
C23B Fe1B C19B C18B -80.5(12)
C20B Fe1B C19B C18B -162.9(11)
C22B Fe1B C19B C18B -46(3)
C15B Fe1B C19B C18B 120.7(13)
C24B Fe1B C19B C18B -122.3(10)
C16B Fe1B C19B C18B 81.8(10)
C21B Fe1B C19B C18B 164(3)
C17B Fe1B C19B C15B -81.7(10)
C23B Fe1B C19B C15B 158.8(10)
C20B Fe1B C19B C15B 76.3(12)
C22B Fe1B C19B C15B -167(2)
C18B Fe1B C19B C15B -120.7(13)
C24B Fe1B C19B C15B 117.0(10)
C16B Fe1B C19B C15B -39.0(9)
C21B Fe1B C19B C15B 43(3)
C17B Fe1B C20B C24B -168.0(19)
C23B Fe1B C20B C24B -39.2(10)
C22B Fe1B C20B C24B -83.4(12)
C15B Fe1B C20B C24B 116.7(12)
C18B Fe1B C20B C24B 40(3)
C19B Fe1B C20B C24B 74.9(14)
C16B Fe1B C20B C24B 159.9(11)
C21B Fe1B C20B C24B -121.4(18)
C17B Fe1B C20B C21B -47(3)
C23B Fe1B C20B C21B 82.3(13)
C22B Fe1B C20B C21B 38.0(12)
C15B Fe1B C20B C21B -121.9(14)
C18B Fe1B C20B C21B 162(2)
C19B Fe1B C20B C21B -163.7(14)
C24B Fe1B C20B C21B 121.4(18)
C16B Fe1B C20B C21B -78.7(15)
C24B C20B C21B C22B 1(2)
Fe1B C20B C21B C22B -58.4(13)
C24B C20B C21B Fe1B 59.4(12)
C17B Fe1B C21B C20B 160.5(13)
C23B Fe1B C21B C20B -80.2(13)
C22B Fe1B C21B C20B -118.6(19)
C15B Fe1B C21B C20B 76.7(15)
C18B Fe1B C21B C20B -164(2)
C19B Fe1B C21B C20B 44(3)
C24B Fe1B C21B C20B -36.3(11)
C16B Fe1B C21B C20B 119.6(13)
C17B Fe1B C21B C22B -80.9(16)
C23B Fe1B C21B C22B 38.4(12)
C20B Fe1B C21B C22B 118.6(19)
C15B Fe1B C21B C22B -164.7(13)
C18B Fe1B C21B C22B -45(3)
C19B Fe1B C21B C22B 163(2)
C24B Fe1B C21B C22B 82.3(13)
C16B Fe1B C21B C22B -121.8(14)
C20B C21B C22B C23B -2(2)
Fe1B C21B C22B C23B -60.0(12)
C20B C21B C22B Fe1B 58.4(13)
C17B Fe1B C22B C23B -123.9(13)
C20B Fe1B C22B C23B 80.2(13)
C15B Fe1B C22B C23B 159(2)
C18B Fe1B C22B C23B -80.5(14)
C19B Fe1B C22B C23B -47(3)
C24B Fe1B C22B C23B 36.8(11)
C16B Fe1B C22B C23B -165.1(12)
C21B Fe1B C22B C23B 118.0(19)
C17B Fe1B C22B C21B 118.0(14)
C23B Fe1B C22B C21B -118.0(19)
C20B Fe1B C22B C21B -37.8(12)
C15B Fe1B C22B C21B 41(3)
C18B Fe1B C22B C21B 161.4(13)
C19B Fe1B C22B C21B -165(2)
C24B Fe1B C22B C21B -81.2(13)
C16B Fe1B C22B C21B 76.9(16)
C21B C22B C23B C24B 2(2)
Fe1B C22B C23B C24B -59.4(12)
C21B C22B C23B Fe1B 61.1(13)
C17B Fe1B C23B C22B 76.1(15)
C20B Fe1B C23B C22B -81.9(13)
C15B Fe1B C23B C22B -162(2)
C18B Fe1B C23B C22B 118.4(13)
C19B Fe1B C23B C22B 160.8(13)
C24B Fe1B C23B C22B -120.7(17)
C16B Fe1B C23B C22B 41(3)
C21B Fe1B C23B C22B -38.2(12)
C17B Fe1B C23B C24B -163.2(11)
C20B Fe1B C23B C24B 38.8(10)
C22B Fe1B C23B C24B 120.7(17)
C15B Fe1B C23B C24B -42(3)
C18B Fe1B C23B C24B -120.9(11)
C19B Fe1B C23B C24B -78.4(13)
C16B Fe1B C23B C24B 162(2)
C21B Fe1B C23B C24B 82.5(12)
C21B C20B C24B C23B 0(2)
Fe1B C20B C24B C23B 59.9(11)
C21B C20B C24B Fe1B -59.9(13)
C22B C23B C24B C20B -1.0(19)
Fe1B C23B C24B C20B -60.2(11)
C22B C23B C24B Fe1B 59.2(12)
C17B Fe1B C24B C20B 165(2)
C23B Fe1B C24B C20B 116.6(16)
C22B Fe1B C24B C20B 79.8(12)
C15B Fe1B C24B C20B -81.1(13)
C18B Fe1B C24B C20B -164.9(13)
C19B Fe1B C24B C20B -123.6(13)
C16B Fe1B C24B C20B -48(2)
C21B Fe1B C24B C20B 36.3(11)
C17B Fe1B C24B C23B 48(3)
C20B Fe1B C24B C23B -116.6(16)
C22B Fe1B C24B C23B -36.9(11)
C15B Fe1B C24B C23B 162.3(12)
C18B Fe1B C24B C23B 78.4(13)
C19B Fe1B C24B C23B 119.8(12)
C16B Fe1B C24B C23B -164.6(19)
C21B Fe1B C24B C23B -80.4(12)
C10B C11B C25B C26B -172.4(15)
C12B C11B C25B C26B 3(2)
C10B C11B C25B C29B 6(2)
C12B C11B C25B C29B -178.1(13)
C10B C11B C25B Fe2B 94.3(17)
C12B C11B C25B Fe2B -90.2(16)
C30B Fe2B C25B C26B -123.9(10)
C29B Fe2B C25B C26B 120.4(13)
C31B Fe2B C25B C26B -81.4(12)
C27B Fe2B C25B C26B 38.9(10)
C32B Fe2B C25B C26B -44(2)
C33B Fe2B C25B C26B 156(3)
C28B Fe2B C25B C26B 82.1(10)
C34B Fe2B C25B C26B -164.5(11)
C30B Fe2B C25B C29B 115.7(11)
C31B Fe2B C25B C29B 158.2(12)
C27B Fe2B C25B C29B -81.5(11)
C32B Fe2B C25B C29B -165(2)
C26B Fe2B C25B C29B -120.4(13)
C33B Fe2B C25B C29B 36(3)
C28B Fe2B C25B C29B -38.3(9)
C34B Fe2B C25B C29B 75.1(12)
C30B Fe2B C25B C11B -1.2(14)
C29B Fe2B C25B C11B -116.9(16)
C31B Fe2B C25B C11B 41.3(16)
C27B Fe2B C25B C11B 161.6(15)
C32B Fe2B C25B C11B 78(2)
C26B Fe2B C25B C11B 122.7(16)
C33B Fe2B C25B C11B -81(3)
C28B Fe2B C25B C11B -155.2(14)
C34B Fe2B C25B C11B -41.8(16)
C29B C25B C26B C27B -2.0(16)
C11B C25B C26B C27B 177.0(14)
Fe2B C25B C26B C27B -59.3(11)
C29B C25B C26B Fe2B 57.3(9)
C11B C25B C26B Fe2B -123.7(14)
C30B Fe2B C26B C25B 76.2(11)
C29B Fe2B C26B C25B -37.7(8)
C31B Fe2B C26B C25B 117.1(11)
C27B Fe2B C26B C25B -118.0(15)
C32B Fe2B C26B C25B 159.7(12)
C33B Fe2B C26B C25B -165.5(17)
C28B Fe2B C26B C25B -81.2(9)
C34B Fe2B C26B C25B 47(3)
C30B Fe2B C26B C27B -165.8(13)
C29B Fe2B C26B C27B 80.3(12)
C31B Fe2B C26B C27B -124.9(14)
C32B Fe2B C26B C27B -82.3(15)
C25B Fe2B C26B C27B 118.0(15)
C33B Fe2B C26B C27B -47(2)
C28B Fe2B C26B C27B 36.8(11)
C34B Fe2B C26B C27B 165(3)
C25B C26B C27B C28B -0.2(19)
Fe2B C26B C27B C28B -60.5(12)
C25B C26B C27B Fe2B 60.3(10)
C30B Fe2B C27B C28B 165(3)
C29B Fe2B C27B C28B 37.2(10)
C31B Fe2B C27B C28B -164.6(13)
C32B Fe2B C27B C28B -124.7(13)
C26B Fe2B C27B C28B 119.8(17)
C25B Fe2B C27B C28B 82.0(11)
C33B Fe2B C27B C28B -81.9(14)
C34B Fe2B C27B C28B -50(3)
C30B Fe2B C27B C26B 45(4)
C29B Fe2B C27B C26B -82.6(11)
C31B Fe2B C27B C26B 75.6(16)
C32B Fe2B C27B C26B 115.5(13)
C25B Fe2B C27B C26B -37.7(10)
C33B Fe2B C27B C26B 158.4(11)
C28B Fe2B C27B C26B -119.8(17)
C34B Fe2B C27B C26B -170.0(18)
C26B C27B C28B C29B 2.4(19)
Fe2B C27B C28B C29B -57.4(11)
C26B C27B C28B Fe2B 59.8(12)
C30B Fe2B C28B C27B -169.6(18)
C29B Fe2B C28B C27B -120.2(16)
C31B Fe2B C28B C27B 45(3)
C32B Fe2B C28B C27B 73.8(16)
C26B Fe2B C28B C27B -37.9(11)
C25B Fe2B C28B C27B -81.1(12)
C33B Fe2B C28B C27B 114.9(14)
C34B Fe2B C28B C27B 157.4(13)
C30B Fe2B C28B C29B -49(2)
C31B Fe2B C28B C29B 165(3)
C27B Fe2B C28B C29B 120.2(16)
C32B Fe2B C28B C29B -166.1(12)
C26B Fe2B C28B C29B 82.2(10)
C25B Fe2B C28B C29B 39.1(9)
C33B Fe2B C28B C29B -124.9(11)
C34B Fe2B C28B C29B -82.4(12)
C27B C28B C29B C25B -3.6(17)
Fe2B C28B C29B C25B -61.4(9)
C27B C28B C29B Fe2B 57.8(12)
C26B C25B C29B C28B 3.5(16)
C11B C25B C29B C28B -175.5(12)
Fe2B C25B C29B C28B 61.9(10)
C26B C25B C29B Fe2B -58.4(9)
C11B C25B C29B Fe2B 122.6(13)
C30B Fe2B C29B C28B 158.4(11)
C31B Fe2B C29B C28B -169(2)
C27B Fe2B C29B C28B -36.7(10)
C32B Fe2B C29B C28B 40(3)
C26B Fe2B C29B C28B -81.2(10)
C25B Fe2B C29B C28B -117.6(13)
C33B Fe2B C29B C28B 73.7(13)
C34B Fe2B C29B C28B 116.5(11)
C30B Fe2B C29B C25B -83.9(11)
C31B Fe2B C29B C25B -51(3)
C27B Fe2B C29B C25B 80.9(10)
C32B Fe2B C29B C25B 158(3)
C26B Fe2B C29B C25B 36.4(8)
C33B Fe2B C29B C25B -168.6(10)
C28B Fe2B C29B C25B 117.6(13)
C34B Fe2B C29B C25B -125.9(10)
C29B Fe2B C30B C31B 160.3(14)
C27B Fe2B C30B C31B 40(4)
C32B Fe2B C30B C31B -36.5(12)
C26B Fe2B C30B C31B 74.9(15)
C25B Fe2B C30B C31B 116.2(13)
C33B Fe2B C30B C31B -80.6(13)
C28B Fe2B C30B C31B -164.6(19)
C34B Fe2B C30B C31B -117.8(17)
C29B Fe2B C30B C34B -81.9(13)
C31B Fe2B C30B C34B 117.8(17)
C27B Fe2B C30B C34B 158(3)
C32B Fe2B C30B C34B 81.3(12)
C26B Fe2B C30B C34B -167.3(11)
C25B Fe2B C30B C34B -126.0(11)
C33B Fe2B C30B C34B 37.2(10)
C28B Fe2B C30B C34B -47(2)
C34B C30B C31B C32B -4(2)
Fe2B C30B C31B C32B 59.2(13)
C34B C30B C31B Fe2B -62.9(11)
C29B Fe2B C31B C30B -45(3)
C27B Fe2B C31B C30B -167.0(12)
C32B Fe2B C31B C30B 121.1(19)
C26B Fe2B C31B C30B -124.7(12)
C25B Fe2B C31B C30B -82.8(13)
C33B Fe2B C31B C30B 82.7(12)
C28B Fe2B C31B C30B 158(3)
C34B Fe2B C31B C30B 38.0(10)
C30B Fe2B C31B C32B -121.1(19)
C29B Fe2B C31B C32B -167(2)
C27B Fe2B C31B C32B 71.9(17)
C26B Fe2B C31B C32B 114.2(14)
C25B Fe2B C31B C32B 156.2(13)
C33B Fe2B C31B C32B -38.3(12)
C28B Fe2B C31B C32B 37(4)
C34B Fe2B C31B C32B -83.1(14)
C30B C31B C32B C33B 2(2)
Fe2B C31B C32B C33B 59.9(12)
C30B C31B C32B Fe2B -58.4(13)
C30B Fe2B C32B C31B 36.4(12)
C29B Fe2B C32B C31B 162(3)
C27B Fe2B C32B C31B -127.0(15)
C26B Fe2B C32B C31B -83.9(15)
C25B Fe2B C32B C31B -53(3)
C33B Fe2B C32B C31B 118.6(19)
C28B Fe2B C32B C31B -167.1(13)
C34B Fe2B C32B C31B 79.4(14)
C30B Fe2B C32B C33B -82.2(12)
C29B Fe2B C32B C33B 43(3)
C31B Fe2B C32B C33B -118.6(19)
C27B Fe2B C32B C33B 114.4(13)
C26B Fe2B C32B C33B 157.5(12)
C25B Fe2B C32B C33B -171.5(16)
C28B Fe2B C32B C33B 74.3(15)
C34B Fe2B C32B C33B -39.2(11)
C31B C32B C33B C34B 1(2)
Fe2B C32B C33B C34B 60.5(11)
C31B C32B C33B Fe2B -59.3(13)
C30B Fe2B C33B C32B 80.9(13)
C29B Fe2B C33B C32B -165.2(13)
C31B Fe2B C33B C32B 37.7(12)
C27B Fe2B C33B C32B -83.0(15)
C26B Fe2B C33B C32B -49(2)
C25B Fe2B C33B C32B 166(3)
C28B Fe2B C33B C32B -124.6(13)
C34B Fe2B C33B C32B 116.9(17)
C30B Fe2B C33B C34B -36.0(10)
C29B Fe2B C33B C34B 77.9(14)
C31B Fe2B C33B C34B -79.2(12)
C27B Fe2B C33B C34B 160.1(13)
C32B Fe2B C33B C34B -116.9(17)
C26B Fe2B C33B C34B -166.3(16)
C25B Fe2B C33B C34B 50(3)
C28B Fe2B C33B C34B 118.5(12)
C31B C30B C34B C33B 4.5(19)
Fe2B C30B C34B C33B -57.3(11)
C31B C30B C34B Fe2B 61.8(12)
C32B C33B C34B C30B -3.5(19)
Fe2B C33B C34B C30B 56.5(11)
C32B C33B C34B Fe2B -60.0(11)
C29B Fe2B C34B C30B 116.6(11)
C31B Fe2B C34B C30B -38.3(11)
C27B Fe2B C34B C30B -165(2)
C32B Fe2B C34B C30B -82.0(12)
C26B Fe2B C34B C30B 38(3)
C25B Fe2B C34B C30B 74.2(13)
C33B Fe2B C34B C30B -121.1(16)
C28B Fe2B C34B C30B 159.3(11)
C30B Fe2B C34B C33B 121.1(16)
C29B Fe2B C34B C33B -122.4(12)
C31B Fe2B C34B C33B 82.8(12)
C27B Fe2B C34B C33B -44(3)
C32B Fe2B C34B C33B 39.0(11)
C26B Fe2B C34B C33B 159(3)
C25B Fe2B C34B C33B -164.7(11)
C28B Fe2B C34B C33B -79.6(13)
C13B C12B C35B C36B 66(2)
C11B C12B C35B C36B -58(3)
C46B C12B C35B C36B 179(2)
C13B C12B C35B C40B -118.4(19)
C11B C12B C35B C40B 117.5(18)
C46B C12B C35B C40B -6(2)
C40B C35B C36B C37B -3(3)
C12B C35B C36B C37B 171.5(19)
C35B C36B C37B C38B 1(3)
C36B C37B C38B C39B 1(3)
C37B C38B C39B C40B -2(3)
C38B C39B C40B C35B 0(3)
C38B C39B C40B C41B -177(3)
C36B C35B C40B C39B 2(4)
C12B C35B C40B C39B -173.0(19)
C36B C35B C40B C41B -180(2)
C12B C35B C40B C41B 5(3)
C39B C40B C41B C46B 176(3)
C35B C40B C41B C46B -2(4)
C39B C40B C41B C42B -4(6)
C35B C40B C41B C42B 178(4)
C46B C41B C42B C43B 1(6)
C40B C41B C42B C43B -179(4)
C41B C42B C43B C44B 2(8)
C42B C43B C44B C45B 4(9)
C43B C44B C45B C46B -12(8)
C44B C45B C46B C41B 15(6)
C44B C45B C46B C12B -174(4)
C42B C41B C46B C45B -10(6)
C40B C41B C46B C45B 170(3)
C42B C41B C46B C12B 178(3)
C40B C41B C46B C12B -2(4)
C13B C12B C46B C45B -52(4)
C11B C12B C46B C45B 70(4)
C35B C12B C46B C45B -167(4)
C13B C12B C46B C41B 121(3)
C11B C12B C46B C41B -117(2)
C35B C12B C46B C41B 5(3)
